data_7005303
loop_
_publ_author_name
'Price, Jason R.'
'Lan, Yanhua'
'Brooker, Sally'

_publ_section_title
;
 Pyridazine-bridged copper(I) complexes of bis-bidentate ligands:
 tetranuclear [2 x 2] grid versus dinuclear side-by-side architectures
 as a function of ligand substituents.
;
_journal_issue 18
_journal_name_full 'Dalton transactions (Cambridge, England : 2003)'
_journal_page_first 1807
_journal_page_last 1820
_journal_paper_doi 10.1039/B700503B
_journal_year 2007
_chemical_formula_moiety 'C96 H88 Cu4 F40 N16 O8 P4'
_chemical_formula_sum 'C96 H88 Cu4 F40 N16 O8 P4'
_chemical_formula_weight 2731.86
_chemical_name_systematic
;
?
;
_space_group_IT_number 2
_symmetry_cell_setting triclinic
_symmetry_space_group_name_Hall '-P 1'
_symmetry_space_group_name_H-M 'P -1'
_atom_sites_solution_hydrogens geom
_atom_sites_solution_primary direct
_atom_sites_solution_secondary difmap
_audit_creation_method SHELXL-97
_cell_angle_alpha 96.460(7)
_cell_angle_beta 97.077(7)
_cell_angle_gamma 111.931(7)
_cell_formula_units_Z 2
_cell_length_a 14.9140(18)
_cell_length_b 15.2869(19)
_cell_length_c 26.383(3)
_cell_measurement_temperature 83(2)
_cell_volume 5454.5(12)
_computing_structure_refinement 'SHELXL-97 (Sheldrick, 1997)'
_computing_structure_solution 'SHELXS-97 (Sheldrick, 1990)'
_diffrn_ambient_temperature 83(2)
_diffrn_measured_fraction_theta_full 0.991
_diffrn_measured_fraction_theta_max 0.991
_diffrn_measurement_device_type 'Bruker Kappa Apex II area detector'
_diffrn_measurement_method '\f and \w scans'
_diffrn_radiation_monochromator graphite
_diffrn_radiation_source 'fine-focus sealed tube'
_diffrn_radiation_type MoK\a
_diffrn_radiation_wavelength 0.71073
_diffrn_reflns_av_R_equivalents 0.0974
_diffrn_reflns_av_sigmaI/netI 0.1009
_diffrn_reflns_limit_h_max 14
_diffrn_reflns_limit_h_min -14
_diffrn_reflns_limit_k_max 15
_diffrn_reflns_limit_k_min -15
_diffrn_reflns_limit_l_max 26
_diffrn_reflns_limit_l_min -26
_diffrn_reflns_number 50328
_diffrn_reflns_theta_full 20.82
_diffrn_reflns_theta_max 20.82
_diffrn_reflns_theta_min 2.92
_exptl_absorpt_coefficient_mu 0.959
_exptl_absorpt_correction_T_max 1.0000
_exptl_absorpt_correction_T_min 0.8774
_exptl_absorpt_correction_type multi-scan
_exptl_absorpt_process_details 'SCALE (Bruker, 2004)'
_exptl_crystal_colour 'dark red-brown'
_exptl_crystal_density_diffrn 1.663
_exptl_crystal_density_method 'not measured'
_exptl_crystal_description 'rhombic prism'
_exptl_crystal_F_000 2752
_exptl_crystal_size_max 0.14
_exptl_crystal_size_mid 0.12
_exptl_crystal_size_min 0.12
_refine_diff_density_max 3.432
_refine_diff_density_min -1.295
_refine_diff_density_rms 0.278
_refine_ls_extinction_method none
_refine_ls_goodness_of_fit_ref 1.923
_refine_ls_hydrogen_treatment constr
_refine_ls_matrix_type full
_refine_ls_number_parameters 1529
_refine_ls_number_reflns 11304
_refine_ls_number_restraints 2140
_refine_ls_restrained_S_all 1.788
_refine_ls_R_factor_all 0.2404
_refine_ls_R_factor_gt 0.1729
_refine_ls_shift/su_max 0.000
_refine_ls_shift/su_mean 0.000
_refine_ls_structure_factor_coef Fsqd
_refine_ls_weighting_details 'calc w=1/[\s^2^(Fo^2^)+(0.2000P)^2^+0.0000P] where P=(Fo^2^+2Fc^2^)/3'
_refine_ls_weighting_scheme calc
_refine_ls_wR_factor_gt 0.4722
_refine_ls_wR_factor_ref 0.5069
_reflns_number_gt 6648
_reflns_number_total 11304
_reflns_threshold_expression >2sigma(I)
_cod_data_source_file B700503B.txt
_cod_data_source_block jrp136
_cod_original_cell_volume 5454.6(12)
_cod_original_sg_symbol_H-M 'P - 1'
_cod_database_code 7005303

loop_
_symmetry_equiv_pos_as_xyz
'x, y, z'
'-x, -y, -z'

loop_
_atom_site_label
_atom_site_type_symbol
_atom_site_fract_x
_atom_site_fract_y
_atom_site_fract_z
_atom_site_U_iso_or_equiv
_atom_site_adp_type
_atom_site_occupancy
_atom_site_symmetry_multiplicity
_atom_site_calc_flag
_atom_site_refinement_flags
_atom_site_disorder_assembly
_atom_site_disorder_group
Cu1 Cu 0.6352(2) 0.0454(2) 0.26645(10) 0.0319(9) Uani 1 1 d . . .
Cu2 Cu 0.7561(2) 0.1608(2) 0.16121(10) 0.0317(9) Uani 1 1 d . . .
Cu3 Cu 0.8504(2) 0.2554(2) 0.33869(10) 0.0322(9) Uani 1 1 d . . .
Cu4 Cu 0.9638(2) 0.3741(2) 0.23465(10) 0.0335(9) Uani 1 1 d . . .
N1 N 0.7389(10) 0.0189(11) 0.2349(6) 0.030(3) Uani 1 1 d DU . .
N2 N 0.7818(11) 0.0629(11) 0.1974(6) 0.030(3) Uani 1 1 d DU . .
C2 C 0.8460(13) 0.0305(14) 0.1781(7) 0.032(3) Uani 1 1 d DU . .
C3 C 0.8687(14) -0.0421(14) 0.1942(7) 0.033(3) Uani 1 1 d DU . .
H3A H 0.9143 -0.0623 0.1794 0.040 Uiso 1 1 calc R . .
C4 C 0.8222(13) -0.0861(14) 0.2335(7) 0.033(3) Uani 1 1 d DU . .
H4A H 0.8344 -0.1368 0.2466 0.040 Uiso 1 1 calc R . .
C5 C 0.7602(13) -0.0514(14) 0.2509(7) 0.031(3) Uani 1 1 d DU . .
C6 C 0.7067(15) -0.0933(15) 0.2928(8) 0.029(3) Uani 1 1 d U . .
H6A H 0.7148 -0.1444 0.3075 0.035 Uiso 1 1 calc R . .
N3 N 0.6467(13) -0.0524(12) 0.3076(7) 0.031(3) Uani 1 1 d U . .
C8 C 0.5932(11) -0.0890(15) 0.3475(7) 0.036(3) Uani 1 1 d DU . .
C9 C 0.5792(11) -0.1805(15) 0.3621(7) 0.039(3) Uani 1 1 d DU . .
H9A H 0.6017 -0.2231 0.3439 0.046 Uiso 1 1 calc R . .
C10 C 0.5337(10) -0.2034(17) 0.4018(7) 0.044(3) Uani 1 1 d DU . .
C11 C 0.4981(10) -0.1433(16) 0.4308(8) 0.043(3) Uani 1 1 d DU . .
H11A H 0.4660 -0.1632 0.4589 0.051 Uiso 1 1 calc R . .
C12 C 0.5107(9) -0.0568(16) 0.4174(7) 0.038(3) Uani 1 1 d DU . .
C13 C 0.5593(10) -0.0291(16) 0.3749(7) 0.035(3) Uani 1 1 d DU . .
H13A H 0.5684 0.0314 0.3654 0.042 Uiso 1 1 calc R . .
F1 F 0.5202(10) -0.2869(10) 0.4156(5) 0.062(4) Uani 1 1 d DU . .
F2 F 0.4805(8) 0.0022(9) 0.4418(4) 0.045(3) Uani 1 1 d DU . .
C16 C 0.8894(16) 0.0783(15) 0.1352(8) 0.031(3) Uani 1 1 d U . .
H16A H 0.9344 0.0608 0.1183 0.037 Uiso 1 1 calc R . .
N4 N 0.8623(12) 0.1437(12) 0.1227(7) 0.028(3) Uani 1 1 d U . .
C18 C 0.9016(15) 0.1927(10) 0.0807(7) 0.030(3) Uani 1 1 d DU . .
C19 C 0.9869(15) 0.2038(10) 0.0703(7) 0.031(3) Uani 1 1 d DU . .
H19A H 1.0273 0.1809 0.0909 0.037 Uiso 1 1 calc R . .
C20 C 1.0196(16) 0.2471(9) 0.0309(7) 0.037(3) Uani 1 1 d DU . .
C21 C 0.9610(16) 0.2826(10) -0.0010(7) 0.039(3) Uani 1 1 d DU . .
H21A H 0.9831 0.3135 -0.0291 0.046 Uiso 1 1 calc R . .
C22 C 0.8741(16) 0.2697(9) 0.0110(7) 0.037(3) Uani 1 1 d DU . .
C23 C 0.8394(15) 0.2258(10) 0.0511(7) 0.033(3) Uani 1 1 d DU . .
H23A H 0.7764 0.2179 0.0587 0.040 Uiso 1 1 calc R . .
F3 F 0.8141(9) 0.3024(9) -0.0184(5) 0.050(3) Uani 1 1 d DU . .
F4 F 1.1089(9) 0.2606(9) 0.0184(5) 0.051(3) Uani 1 1 d DU . .
N31 N 0.9556(11) 0.2317(11) 0.3043(6) 0.030(3) Uani 1 1 d DU . .
N32 N 0.9938(11) 0.2749(10) 0.2652(6) 0.028(3) Uani 1 1 d DU . .
C32 C 1.0633(13) 0.2543(13) 0.2463(7) 0.030(3) Uani 1 1 d DU . .
C33 C 1.0993(14) 0.1874(13) 0.2661(7) 0.031(3) Uani 1 1 d DU . .
H33A H 1.1491 0.1726 0.2526 0.037 Uiso 1 1 calc R . .
C34 C 1.0574(13) 0.1454(14) 0.3063(7) 0.033(3) Uani 1 1 d DU . .
H34A H 1.0781 0.1007 0.3211 0.039 Uiso 1 1 calc R . .
C35 C 0.9870(13) 0.1692(13) 0.3239(7) 0.030(3) Uani 1 1 d DU . .
C36 C 0.9347(15) 0.1269(15) 0.3658(8) 0.029(3) Uani 1 1 d U . .
H36A H 0.9510 0.0819 0.3828 0.034 Uiso 1 1 calc R . .
N33 N 0.8684(12) 0.1533(12) 0.3776(7) 0.030(3) Uani 1 1 d U . .
C38 C 0.8174(11) 0.1130(15) 0.4172(7) 0.029(3) Uani 1 1 d DU . .
C39 C 0.8111(10) 0.0257(15) 0.4296(7) 0.032(3) Uani 1 1 d DU . .
H39A H 0.8397 -0.0114 0.4114 0.039 Uiso 1 1 calc R . .
C40 C 0.7616(10) -0.0063(16) 0.4698(7) 0.037(3) Uani 1 1 d DU . .
C41 C 0.7218(10) 0.0438(16) 0.4953(7) 0.038(3) Uani 1 1 d DU . .
H41A H 0.6888 0.0191 0.5224 0.046 Uiso 1 1 calc R . .
C42 C 0.7261(9) 0.1261(16) 0.4849(7) 0.035(3) Uani 1 1 d DU . .
C43 C 0.7763(10) 0.1650(16) 0.4436(7) 0.034(3) Uani 1 1 d DU . .
H43A H 0.7801 0.2250 0.4354 0.041 Uiso 1 1 calc R . .
F31 F 0.7556(9) -0.0924(9) 0.4817(5) 0.051(3) Uani 1 1 d DU . .
F32 F 0.6872(8) 0.1812(9) 0.5093(5) 0.047(3) Uani 1 1 d DU . .
C46 C 1.0981(16) 0.3001(15) 0.2047(8) 0.032(3) Uani 1 1 d U . .
H46A H 1.1460 0.2874 0.1880 0.039 Uiso 1 1 calc R . .
N34 N 1.0611(13) 0.3609(13) 0.1902(7) 0.035(3) Uani 1 1 d U . .
C48 C 1.0955(17) 0.4163(12) 0.1510(8) 0.039(3) Uani 1 1 d DU . .
C49 C 1.1901(17) 0.4367(11) 0.1397(7) 0.041(4) Uani 1 1 d DU . .
H49A H 1.2356 0.4174 0.1589 0.049 Uiso 1 1 calc R . .
C50 C 1.2130(17) 0.4848(10) 0.1006(7) 0.041(3) Uani 1 1 d DU . .
C51 C 1.1488(16) 0.5159(10) 0.0704(8) 0.042(4) Uani 1 1 d DU . .
H51A H 1.1661 0.5499 0.0427 0.051 Uiso 1 1 calc R . .
C52 C 1.0592(17) 0.4913(10) 0.0854(8) 0.043(3) Uani 1 1 d DU . .
C53 C 1.0307(18) 0.4455(11) 0.1223(8) 0.043(4) Uani 1 1 d DU . .
H53A H 0.9667 0.4319 0.1298 0.052 Uiso 1 1 calc R . .
F33 F 1.3052(10) 0.5073(9) 0.0875(5) 0.055(3) Uani 1 1 d DU . .
F34 F 0.9960(9) 0.5210(8) 0.0564(5) 0.047(3) Uani 1 1 d DU . .
N61 N 0.6398(13) 0.1762(13) 0.2880(6) 0.032(3) Uani 1 1 d DU . .
N62 N 0.7187(13) 0.2516(13) 0.3113(6) 0.030(3) Uani 1 1 d DU . .
C62 C 0.7082(16) 0.3363(16) 0.3231(7) 0.036(3) Uani 1 1 d DU . .
C63 C 0.6191(16) 0.3462(17) 0.3117(7) 0.037(4) Uani 1 1 d DU . .
H63A H 0.6144 0.4061 0.3204 0.045 Uiso 1 1 calc R . .
C64 C 0.5398(16) 0.2678(15) 0.2878(7) 0.035(4) Uani 1 1 d DU . .
H64A H 0.4768 0.2696 0.2790 0.042 Uiso 1 1 calc R . .
C65 C 0.5555(16) 0.1852(16) 0.2771(6) 0.032(3) Uani 1 1 d DU . .
C66 C 0.4734(16) 0.0908(16) 0.2529(8) 0.033(4) Uani 1 1 d U . .
H66A H 0.4071 0.0850 0.2478 0.040 Uiso 1 1 calc R . .
N63 N 0.4938(13) 0.0205(13) 0.2397(7) 0.035(3) Uani 1 1 d U . .
C68 C 0.4168(15) -0.0720(17) 0.2222(9) 0.048(4) Uani 1 1 d DU . .
C69 C 0.3334(17) -0.1001(18) 0.2471(9) 0.054(4) Uani 1 1 d DU . .
H69A H 0.3271 -0.0596 0.2752 0.065 Uiso 1 1 calc R . .
C70 C 0.2628(18) -0.1899(18) 0.2275(9) 0.059(4) Uani 1 1 d DU . .
C71 C 0.2642(18) -0.2526(19) 0.1882(9) 0.059(4) Uani 1 1 d DU . .
H71A H 0.2122 -0.3137 0.1769 0.071 Uiso 1 1 calc R . .
C72 C 0.3479(18) -0.2217(18) 0.1649(9) 0.062(4) Uani 1 1 d DU . .
C73 C 0.4220(19) -0.1328(18) 0.1822(9) 0.058(4) Uani 1 1 d DU . .
H73A H 0.4778 -0.1136 0.1658 0.070 Uiso 1 1 calc R . .
F61 F 0.1811(11) -0.2201(11) 0.2504(6) 0.072(4) Uani 1 1 d DU . .
F62 F 0.3568(12) -0.2785(11) 0.1255(6) 0.078(4) Uani 1 1 d DU . .
C76 C 0.7952(16) 0.4155(17) 0.3548(9) 0.037(4) Uani 1 1 d U . .
H76 H 0.7969 0.4781 0.3639 0.045 Uiso 1 1 calc R . .
N64 N 0.8726(13) 0.3922(13) 0.3699(7) 0.037(3) Uani 1 1 d U . .
C78 C 0.9528(18) 0.4610(16) 0.4036(8) 0.045(3) Uani 1 1 d DU . .
C79 C 0.9557(19) 0.5388(16) 0.4353(8) 0.051(4) Uani 1 1 d DU . .
H79A H 0.8967 0.5493 0.4341 0.061 Uiso 1 1 calc R . .
C80 C 1.0329(19) 0.5999(16) 0.4672(8) 0.053(4) Uani 1 1 d DU . .
C81 C 1.1249(19) 0.5900(17) 0.4717(8) 0.055(4) Uani 1 1 d DU . .
H81 H 1.1815 0.6347 0.4949 0.066 Uiso 1 1 calc R . .
C82 C 1.128(2) 0.5121(17) 0.4404(8) 0.056(4) Uani 1 1 d DU . .
C83 C 1.0464(18) 0.4528(17) 0.4089(8) 0.052(4) Uani 1 1 d DU . .
H83A H 1.0500 0.3999 0.3879 0.062 Uiso 1 1 calc R . .
F63 F 1.0296(11) 0.6752(10) 0.4974(5) 0.065(4) Uani 1 1 d DU . .
F64 F 1.2103(11) 0.5028(11) 0.4443(6) 0.073(4) Uani 1 1 d DU . .
N91 N 0.7570(13) 0.2929(13) 0.1819(6) 0.033(3) Uani 1 1 d DU . .
N92 N 0.8308(13) 0.3687(13) 0.2102(6) 0.033(3) Uani 1 1 d DU . .
C92 C 0.8209(16) 0.4512(16) 0.2186(7) 0.033(3) Uani 1 1 d DU . .
C93 C 0.7359(16) 0.4615(16) 0.1989(7) 0.036(4) Uani 1 1 d DU . .
H93A H 0.7318 0.5221 0.2059 0.043 Uiso 1 1 calc R . .
C94 C 0.6596(17) 0.3877(16) 0.1703(7) 0.036(4) Uani 1 1 d DU . .
H94A H 0.6005 0.3933 0.1564 0.044 Uiso 1 1 calc R . .
C95 C 0.6727(16) 0.3006(16) 0.1620(7) 0.034(3) Uani 1 1 d DU . .
C96 C 0.5982(17) 0.2121(16) 0.1306(9) 0.037(4) Uani 1 1 d U . .
H96A H 0.5354 0.2097 0.1166 0.044 Uiso 1 1 calc R . .
N93 N 0.6189(13) 0.1367(13) 0.1221(7) 0.036(3) Uani 1 1 d U . .
C98 C 0.5484(17) 0.0535(16) 0.0942(8) 0.041(3) Uani 1 1 d DU . .
C99 C 0.4472(18) 0.0254(16) 0.0904(7) 0.046(4) Uani 1 1 d DU . .
H99A H 0.4222 0.0663 0.1082 0.055 Uiso 1 1 calc R . .
C100 C 0.3862(19) -0.0568(17) 0.0627(7) 0.050(4) Uani 1 1 d DU . .
C101 C 0.4166(19) -0.1219(18) 0.0351(7) 0.054(4) Uani 1 1 d DU . .
H10A H 0.3720 -0.1814 0.0151 0.065 Uiso 1 1 calc R . .
C102 C 0.514(2) -0.0919(18) 0.0400(7) 0.059(4) Uani 1 1 d DU . .
C103 C 0.581(2) -0.0084(17) 0.0678(7) 0.052(4) Uani 1 1 d DU . .
H10B H 0.6493 0.0075 0.0691 0.063 Uiso 1 1 calc R . .
F91 F 0.2871(11) -0.0854(10) 0.0586(5) 0.066(4) Uani 1 1 d DU . .
F92 F 0.5485(12) -0.1551(12) 0.0128(6) 0.086(5) Uani 1 1 d DU . .
C106 C 0.9088(16) 0.5260(16) 0.2484(8) 0.034(4) Uani 1 1 d U . .
H10C H 0.9113 0.5892 0.2556 0.041 Uiso 1 1 calc R . .
N94 N 0.9829(14) 0.5090(13) 0.2650(7) 0.038(3) Uani 1 1 d U . .
C108 C 1.069(2) 0.5780(16) 0.2965(9) 0.054(4) Uani 1 1 d DU . .
C109 C 1.061(2) 0.6505(16) 0.3359(8) 0.060(4) Uani 1 1 d DU . .
H10D H 1.0008 0.6546 0.3407 0.072 Uiso 1 1 calc R . .
C110 C 1.149(2) 0.7105(17) 0.3645(9) 0.067(4) Uani 1 1 d DU . .
C111 C 1.245(2) 0.7103(18) 0.3603(9) 0.068(4) Uani 1 1 d DU . .
H11B H 1.3043 0.7544 0.3816 0.082 Uiso 1 1 calc R . .
C112 C 1.240(2) 0.6445(18) 0.3251(9) 0.068(4) Uani 1 1 d DU . .
C113 C 1.157(2) 0.5811(17) 0.2945(9) 0.062(4) Uani 1 1 d DU . .
H11C H 1.1623 0.5349 0.2693 0.074 Uiso 1 1 calc R . .
F93 F 1.1432(12) 0.7792(11) 0.4018(6) 0.078(4) Uani 1 1 d DU . .
F94 F 1.3303(12) 0.6414(12) 0.3195(6) 0.087(4) Uani 1 1 d DU . .
P1 P 0.7573(5) 0.6643(5) 0.3392(3) 0.0442(19) Uani 1 1 d . . .
F11 F 0.7730(11) 0.7599(10) 0.3738(6) 0.069(5) Uani 1 1 d U . .
F12 F 0.7424(11) 0.5633(10) 0.3046(5) 0.061(4) Uani 1 1 d U . .
F13 F 0.7430(16) 0.7075(14) 0.2910(8) 0.113(7) Uani 1 1 d U . .
F14 F 0.8688(17) 0.7006(16) 0.3371(9) 0.133(8) Uani 1 1 d U . .
F15 F 0.7760(15) 0.6204(14) 0.3904(8) 0.106(6) Uani 1 1 d U . .
F16 F 0.6493(15) 0.6228(15) 0.3427(8) 0.114(7) Uani 1 1 d U . .
P2 P 1.3342(6) 1.1231(6) 0.3702(3) 0.062(2) Uani 1 1 d . . .
F21 F 1.3710(11) 1.1384(11) 0.4304(6) 0.070(5) Uani 1 1 d U . .
F22 F 1.2943(13) 1.1107(13) 0.3089(7) 0.091(6) Uani 1 1 d U . .
F23 F 1.4373(12) 1.1232(12) 0.3583(6) 0.075(5) Uani 1 1 d U . .
F24 F 1.3721(12) 1.2348(11) 0.3744(6) 0.079(5) Uani 1 1 d U . .
F25 F 1.2300(12) 1.1200(13) 0.3832(7) 0.088(5) Uani 1 1 d U . .
F26 F 1.2943(14) 1.0058(14) 0.3652(8) 0.103(6) Uani 1 1 d U . .
P3 P 0.3536(6) 0.2538(6) 0.1533(3) 0.059(2) Uani 1 1 d . . .
F311 F 0.4470(12) 0.2381(13) 0.1801(6) 0.085(5) Uani 1 1 d U . .
F312 F 0.2625(13) 0.2666(13) 0.1244(7) 0.094(6) Uani 1 1 d U . .
F313 F 0.3064(13) 0.1438(13) 0.1297(7) 0.099(6) Uani 1 1 d U . .
F314 F 0.3052(12) 0.2397(12) 0.2042(6) 0.079(5) Uani 1 1 d U . .
F315 F 0.4064(14) 0.3615(13) 0.1745(7) 0.099(6) Uani 1 1 d U . .
F316 F 0.4073(12) 0.2677(12) 0.1022(6) 0.080(5) Uani 1 1 d U . .
P4 P 0.9321(7) 0.7016(6) 0.1517(3) 0.066(2) Uani 1 1 d . . .
F41 F 0.9172(11) 0.5922(10) 0.1517(6) 0.065(4) Uani 1 1 d U . .
F42 F 0.9495(14) 0.8097(14) 0.1555(8) 0.102(6) Uani 1 1 d U . .
F43 F 0.8997(12) 0.6786(12) 0.0901(6) 0.076(5) Uani 1 1 d U . .
F44 F 1.0413(12) 0.7282(11) 0.1435(6) 0.078(5) Uani 1 1 d U . .
F45 F 0.9719(15) 0.7218(14) 0.2146(8) 0.110(7) Uani 1 1 d U . .
F46 F 0.8234(13) 0.6729(13) 0.1598(7) 0.091(6) Uani 1 1 d U . .
O120 O 0.1209(13) 0.2711(13) 0.4229(7) 0.059(4) Uani 1 1 d U . .
C120 C 0.160(2) 0.2595(19) 0.4627(11) 0.056(5) Uani 1 1 d U . .
C121 C 0.092(2) 0.200(2) 0.4936(11) 0.066(6) Uani 1 1 d U . .
H12A H 0.0242 0.1822 0.4766 0.099 Uiso 1 1 calc R . .
H12B H 0.1031 0.2364 0.5284 0.099 Uiso 1 1 calc R . .
H12C H 0.1047 0.1419 0.4963 0.099 Uiso 1 1 calc R . .
C122 C 0.2656(19) 0.306(2) 0.4829(11) 0.063(6) Uani 1 1 d U . .
H12D H 0.2977 0.3492 0.4600 0.095 Uiso 1 1 calc R . .
H12E H 0.2931 0.2569 0.4846 0.095 Uiso 1 1 calc R . .
H12F H 0.2766 0.3423 0.5177 0.095 Uiso 1 1 calc R . .
O130 O 0.7473(15) 0.8996(15) 0.0842(9) 0.085(6) Uani 1 1 d U . .
C130 C 0.753(2) 0.849(2) 0.0419(13) 0.074(6) Uani 1 1 d U . .
C131 C 0.714(2) 0.750(2) 0.0339(13) 0.082(7) Uani 1 1 d U . .
H13B H 0.6886 0.7280 0.0647 0.123 Uiso 1 1 calc R . .
H13C H 0.7652 0.7270 0.0275 0.123 Uiso 1 1 calc R . .
H13D H 0.6603 0.7252 0.0039 0.123 Uiso 1 1 calc R . .
C132 C 0.798(2) 0.900(2) 0.0069(13) 0.082(7) Uani 1 1 d U . .
H13E H 0.8563 0.9553 0.0250 0.123 Uiso 1 1 calc R . .
H13F H 0.7523 0.9222 -0.0125 0.123 Uiso 1 1 calc R . .
H13G H 0.8170 0.8594 -0.0172 0.123 Uiso 1 1 calc R . .
O140 O 0.6873(17) 0.3916(17) 0.4362(9) 0.096(6) Uani 1 1 d U . .
C140 C 0.620(3) 0.389(3) 0.4508(14) 0.084(6) Uani 1 1 d U . .
C141 C 0.579(2) 0.337(2) 0.4873(13) 0.090(7) Uani 1 1 d U . .
H14A H 0.6180 0.3012 0.4983 0.135 Uiso 1 1 calc R . .
H14B H 0.5116 0.2930 0.4725 0.135 Uiso 1 1 calc R . .
H14C H 0.5787 0.3813 0.5172 0.135 Uiso 1 1 calc R . .
C142 C 0.571(2) 0.456(2) 0.4368(13) 0.088(7) Uani 1 1 d U . .
H14D H 0.6090 0.4990 0.4156 0.132 Uiso 1 1 calc R . .
H14E H 0.5669 0.4930 0.4686 0.132 Uiso 1 1 calc R . .
H14F H 0.5041 0.4181 0.4172 0.132 Uiso 1 1 calc R . .
O150 O 0.9373(14) 0.9390(14) 0.3405(8) 0.072(5) Uani 1 1 d U . .
C150 C 1.003(2) 0.915(2) 0.3544(12) 0.066(5) Uani 1 1 d U . .
C151 C 1.058(2) 0.889(2) 0.3121(11) 0.069(6) Uani 1 1 d U . .
H15A H 1.0370 0.9060 0.2793 0.103 Uiso 1 1 calc R . .
H15B H 1.0421 0.8198 0.3071 0.103 Uiso 1 1 calc R . .
H15C H 1.1288 0.9238 0.3234 0.103 Uiso 1 1 calc R . .
C152 C 1.031(2) 0.914(2) 0.4084(11) 0.072(6) Uani 1 1 d U . .
H15D H 0.9727 0.8862 0.4237 0.108 Uiso 1 1 calc R . .
H15E H 1.0700 0.9799 0.4266 0.108 Uiso 1 1 calc R . .
H15F H 1.0713 0.8761 0.4117 0.108 Uiso 1 1 calc R . .
O160 O 0.2727(15) 0.4294(14) 0.2615(8) 0.076(5) Uani 1 1 d U . .
C160 C 0.322(2) 0.437(2) 0.3036(13) 0.069(6) Uani 1 1 d U . .
C161 C 0.426(2) 0.445(2) 0.3046(12) 0.077(6) Uani 1 1 d U . .
H16B H 0.4433 0.4542 0.2705 0.116 Uiso 1 1 calc R . .
H16C H 0.4312 0.3863 0.3133 0.116 Uiso 1 1 calc R . .
H16D H 0.4701 0.4998 0.3308 0.116 Uiso 1 1 calc R . .
C162 C 0.282(2) 0.421(2) 0.3507(12) 0.078(7) Uani 1 1 d U . .
H16E H 0.2123 0.4113 0.3438 0.117 Uiso 1 1 calc R . .
H16F H 0.3177 0.4776 0.3778 0.117 Uiso 1 1 calc R . .
H16G H 0.2880 0.3648 0.3623 0.117 Uiso 1 1 calc R . .
O170 O 0.0817(13) 0.0684(14) 0.1565(7) 0.067(5) Uani 1 1 d U . .
C170 C 0.109(2) 0.003(2) 0.1421(12) 0.066(5) Uani 1 1 d U . .
C171 C 0.081(2) -0.047(2) 0.0882(11) 0.068(6) Uani 1 1 d U . .
H17A H 0.0537 -0.0115 0.0667 0.102 Uiso 1 1 calc R . .
H17B H 0.0324 -0.1117 0.0861 0.102 Uiso 1 1 calc R . .
H17C H 0.1396 -0.0500 0.0758 0.102 Uiso 1 1 calc R . .
C172 C 0.180(2) -0.024(2) 0.1773(12) 0.080(7) Uani 1 1 d U . .
H17D H 0.2064 0.0226 0.2095 0.120 Uiso 1 1 calc R . .
H17E H 0.2337 -0.0254 0.1598 0.120 Uiso 1 1 calc R . .
H17F H 0.1446 -0.0880 0.1855 0.120 Uiso 1 1 calc R . .
O180 O 0.6595(15) 0.3283(16) 0.0508(8) 0.082(5) Uani 1 1 d U . .
C180 C 0.650(2) 0.396(2) 0.0378(12) 0.075(6) Uani 1 1 d U . .
C181 C 0.730(2) 0.490(2) 0.0495(13) 0.082(7) Uani 1 1 d U . .
H18A H 0.7680 0.4990 0.0841 0.123 Uiso 1 1 calc R . .
H18B H 0.7025 0.5396 0.0488 0.123 Uiso 1 1 calc R . .
H18C H 0.7726 0.4963 0.0237 0.123 Uiso 1 1 calc R . .
C182 C 0.552(2) 0.392(2) 0.0109(13) 0.088(7) Uani 1 1 d U . .
H18D H 0.5021 0.3277 0.0079 0.132 Uiso 1 1 calc R . .
H18E H 0.5585 0.4086 -0.0238 0.132 Uiso 1 1 calc R . .
H18F H 0.5336 0.4384 0.0312 0.132 Uiso 1 1 calc R . .
O190 O 0.588(2) 0.764(2) 0.2030(11) 0.116(7) Uani 1 1 d U . .
C190 C 0.544(3) 0.684(3) 0.2009(17) 0.117(8) Uani 1 1 d U . .
C191 C 0.469(3) 0.630(3) 0.2256(16) 0.129(9) Uani 1 1 d U . .
H19B H 0.4419 0.6722 0.2430 0.194 Uiso 1 1 calc R . .
H19C H 0.4953 0.6001 0.2512 0.194 Uiso 1 1 calc R . .
H19D H 0.4167 0.5802 0.1997 0.194 Uiso 1 1 calc R . .
C192 C 0.568(3) 0.606(3) 0.1636(16) 0.126(9) Uani 1 1 d U . .
H19E H 0.6357 0.6348 0.1581 0.189 Uiso 1 1 calc R . .
H19F H 0.5229 0.5872 0.1302 0.189 Uiso 1 1 calc R . .
H19G H 0.5586 0.5499 0.1800 0.189 Uiso 1 1 calc R . .

loop_
_atom_site_aniso_label
_atom_site_aniso_U_11
_atom_site_aniso_U_22
_atom_site_aniso_U_33
_atom_site_aniso_U_23
_atom_site_aniso_U_13
_atom_site_aniso_U_12
Cu1 0.051(2) 0.056(2) 0.0178(16) 0.0213(14) 0.0177(14) 0.0463(17)
Cu2 0.050(2) 0.057(2) 0.0188(16) 0.0192(14) 0.0167(14) 0.0488(17)
Cu3 0.050(2) 0.057(2) 0.0181(16) 0.0208(14) 0.0169(13) 0.0447(16)
Cu4 0.052(2) 0.057(2) 0.0203(17) 0.0220(14) 0.0188(14) 0.0460(17)
N1 0.033(6) 0.037(5) 0.024(5) 0.007(4) 0.008(4) 0.020(4)
N2 0.034(6) 0.038(6) 0.025(5) 0.007(4) 0.007(4) 0.022(4)
C2 0.035(5) 0.040(5) 0.030(5) 0.009(4) 0.008(4) 0.022(4)
C3 0.036(6) 0.040(6) 0.032(6) 0.009(5) 0.009(5) 0.022(5)
C4 0.037(6) 0.039(6) 0.031(6) 0.008(5) 0.007(5) 0.022(5)
C5 0.036(5) 0.036(5) 0.026(5) 0.007(4) 0.010(4) 0.019(4)
C6 0.035(6) 0.032(6) 0.026(6) 0.010(5) 0.009(5) 0.017(5)
N3 0.037(6) 0.033(6) 0.027(5) 0.004(5) 0.011(4) 0.017(5)
C8 0.041(5) 0.040(5) 0.032(5) 0.008(4) 0.013(4) 0.018(4)
C9 0.046(6) 0.041(5) 0.036(6) 0.011(5) 0.014(5) 0.023(5)
C10 0.049(6) 0.046(5) 0.044(6) 0.015(5) 0.016(5) 0.022(5)
C11 0.047(6) 0.049(5) 0.037(6) 0.014(5) 0.015(5) 0.020(5)
C12 0.042(6) 0.047(5) 0.034(6) 0.011(5) 0.014(5) 0.023(5)
C13 0.040(6) 0.042(6) 0.032(6) 0.010(5) 0.013(5) 0.023(5)
F1 0.079(7) 0.061(6) 0.063(7) 0.035(5) 0.028(6) 0.034(6)
F2 0.055(6) 0.061(6) 0.032(6) 0.009(5) 0.023(5) 0.031(5)
C16 0.034(6) 0.037(6) 0.031(6) 0.008(5) 0.009(5) 0.022(5)
N4 0.028(6) 0.037(6) 0.028(5) 0.008(4) 0.008(4) 0.021(5)
C18 0.030(5) 0.040(5) 0.028(5) 0.009(4) 0.008(4) 0.021(4)
C19 0.033(5) 0.041(6) 0.029(6) 0.011(5) 0.010(5) 0.023(5)
C20 0.042(5) 0.047(6) 0.031(6) 0.013(5) 0.013(5) 0.022(5)
C21 0.045(5) 0.044(6) 0.031(6) 0.014(5) 0.010(5) 0.018(5)
C22 0.042(5) 0.041(6) 0.035(6) 0.014(5) 0.005(5) 0.022(5)
C23 0.033(6) 0.043(6) 0.032(6) 0.010(5) 0.006(5) 0.022(5)
F3 0.055(6) 0.063(7) 0.045(6) 0.021(5) 0.009(5) 0.034(5)
F4 0.059(6) 0.069(7) 0.045(6) 0.023(5) 0.030(5) 0.036(5)
N31 0.031(5) 0.040(6) 0.023(5) 0.009(4) 0.003(4) 0.018(4)
N32 0.029(5) 0.038(6) 0.023(5) 0.009(4) 0.005(4) 0.018(4)
C32 0.031(5) 0.040(5) 0.026(5) 0.008(4) 0.005(4) 0.020(4)
C33 0.033(6) 0.040(6) 0.027(6) 0.009(5) 0.009(5) 0.021(5)
C34 0.036(6) 0.042(6) 0.027(6) 0.009(5) 0.008(5) 0.020(5)
C35 0.032(5) 0.040(5) 0.023(5) 0.010(4) 0.007(4) 0.018(4)
C36 0.034(6) 0.038(6) 0.024(6) 0.009(5) 0.010(5) 0.023(5)
N33 0.033(5) 0.039(6) 0.027(5) 0.005(5) 0.011(4) 0.021(5)
C38 0.029(5) 0.039(5) 0.028(5) 0.005(4) 0.012(4) 0.021(4)
C39 0.033(6) 0.041(5) 0.030(6) 0.006(5) 0.011(5) 0.022(5)
C40 0.040(6) 0.045(5) 0.033(6) 0.011(5) 0.011(5) 0.022(5)
C41 0.038(6) 0.046(5) 0.032(6) 0.006(5) 0.015(5) 0.016(5)
C42 0.037(6) 0.047(5) 0.029(6) 0.005(5) 0.017(5) 0.021(5)
C43 0.038(6) 0.042(6) 0.030(6) 0.004(5) 0.016(5) 0.023(5)
F31 0.060(7) 0.057(6) 0.051(7) 0.021(5) 0.020(5) 0.033(5)
F32 0.046(6) 0.061(6) 0.049(6) 0.010(5) 0.025(5) 0.033(5)
C46 0.032(6) 0.041(6) 0.029(6) 0.010(5) 0.007(5) 0.019(5)
N34 0.038(6) 0.041(6) 0.030(6) 0.012(4) 0.007(5) 0.019(5)
C48 0.043(5) 0.045(5) 0.033(5) 0.013(4) 0.010(4) 0.018(5)
C49 0.044(5) 0.047(6) 0.035(6) 0.016(5) 0.010(5) 0.019(5)
C50 0.045(5) 0.048(6) 0.039(6) 0.018(5) 0.013(5) 0.022(5)
C51 0.048(5) 0.045(6) 0.040(6) 0.018(5) 0.010(5) 0.021(5)
C52 0.047(5) 0.047(6) 0.038(6) 0.016(5) 0.008(5) 0.020(5)
C53 0.048(6) 0.046(6) 0.035(6) 0.014(5) 0.007(5) 0.016(5)
F33 0.052(6) 0.074(7) 0.051(7) 0.031(6) 0.023(5) 0.031(5)
F34 0.054(6) 0.057(6) 0.044(6) 0.019(5) 0.010(5) 0.032(5)
N61 0.035(5) 0.037(5) 0.033(6) 0.014(5) 0.004(5) 0.022(4)
N62 0.032(5) 0.039(5) 0.028(6) 0.009(5) 0.011(5) 0.020(4)
C62 0.038(5) 0.039(5) 0.036(6) 0.010(5) 0.006(5) 0.020(4)
C63 0.038(5) 0.042(5) 0.038(6) 0.005(5) 0.008(5) 0.023(5)
C64 0.034(5) 0.041(5) 0.038(6) 0.009(5) 0.002(5) 0.024(5)
C65 0.034(5) 0.040(5) 0.033(6) 0.010(5) 0.004(5) 0.026(4)
C66 0.034(6) 0.042(5) 0.034(6) 0.015(5) 0.004(5) 0.026(5)
N63 0.041(6) 0.042(5) 0.035(6) 0.014(5) 0.005(5) 0.029(4)
C68 0.051(5) 0.049(5) 0.048(6) 0.012(5) 0.005(5) 0.025(4)
C69 0.055(6) 0.054(6) 0.055(6) 0.012(5) 0.008(5) 0.023(5)
C70 0.059(6) 0.058(6) 0.059(6) 0.013(5) 0.011(5) 0.022(5)
C71 0.062(6) 0.057(6) 0.058(6) 0.012(5) 0.010(5) 0.022(5)
C72 0.065(6) 0.060(6) 0.057(6) 0.007(5) 0.013(5) 0.022(5)
C73 0.059(6) 0.060(6) 0.054(6) 0.007(5) 0.011(5) 0.021(5)
F61 0.068(7) 0.078(7) 0.073(7) 0.014(6) 0.028(6) 0.025(5)
F62 0.084(8) 0.076(7) 0.069(7) 0.002(5) 0.019(6) 0.029(6)
C76 0.042(5) 0.036(6) 0.037(6) 0.010(5) 0.007(5) 0.018(5)
N64 0.041(5) 0.039(6) 0.039(6) 0.014(5) 0.011(5) 0.022(5)
C78 0.048(5) 0.045(5) 0.046(6) 0.012(5) 0.005(5) 0.022(5)
C79 0.051(6) 0.050(6) 0.051(6) 0.008(5) 0.006(5) 0.021(5)
C80 0.053(6) 0.054(6) 0.052(6) 0.007(5) 0.005(5) 0.023(5)
C81 0.052(6) 0.057(6) 0.054(7) 0.007(5) 0.004(5) 0.022(5)
C82 0.051(5) 0.060(6) 0.056(6) 0.006(5) 0.004(5) 0.024(5)
C83 0.049(5) 0.054(6) 0.052(6) 0.007(5) 0.005(5) 0.021(5)
F63 0.068(7) 0.065(7) 0.061(7) 0.002(5) 0.007(6) 0.028(5)
F64 0.055(6) 0.084(8) 0.076(8) -0.005(6) 0.003(6) 0.032(6)
N91 0.035(5) 0.040(5) 0.033(6) 0.007(5) 0.010(5) 0.020(4)
N92 0.038(5) 0.039(5) 0.028(6) 0.007(5) 0.010(5) 0.019(4)
C92 0.040(5) 0.038(5) 0.029(6) 0.009(5) 0.014(5) 0.020(4)
C93 0.041(6) 0.039(6) 0.035(6) 0.006(5) 0.012(5) 0.021(5)
C94 0.039(6) 0.039(5) 0.038(6) 0.012(5) 0.008(5) 0.021(5)
C95 0.036(5) 0.039(5) 0.035(6) 0.011(5) 0.010(5) 0.021(4)
C96 0.036(6) 0.042(5) 0.040(6) 0.012(5) 0.006(5) 0.022(5)
N93 0.036(5) 0.043(5) 0.040(6) 0.012(5) 0.011(5) 0.026(4)
C98 0.042(5) 0.046(5) 0.042(6) 0.011(5) 0.007(5) 0.024(4)
C99 0.046(5) 0.048(6) 0.047(7) 0.009(5) 0.002(5) 0.024(5)
C100 0.049(5) 0.053(6) 0.048(6) 0.007(5) 0.004(5) 0.020(5)
C101 0.055(5) 0.052(6) 0.054(7) 0.006(5) 0.005(6) 0.021(5)
C102 0.057(6) 0.059(6) 0.058(7) 0.000(5) 0.010(6) 0.022(5)
C103 0.049(6) 0.056(6) 0.052(7) 0.003(5) 0.008(5) 0.023(5)
F91 0.054(6) 0.069(7) 0.072(7) 0.005(6) 0.002(6) 0.025(5)
F92 0.080(7) 0.082(7) 0.095(8) -0.014(6) 0.015(6) 0.038(6)
C106 0.043(5) 0.036(6) 0.033(6) 0.009(5) 0.013(5) 0.026(5)
N94 0.050(5) 0.040(6) 0.041(6) 0.015(5) 0.009(5) 0.032(5)
C108 0.058(5) 0.054(6) 0.052(6) 0.013(5) 0.007(5) 0.024(5)
C109 0.065(6) 0.058(6) 0.055(6) 0.012(5) 0.009(5) 0.023(5)
C110 0.069(6) 0.066(6) 0.062(6) 0.009(5) 0.010(5) 0.022(5)
C111 0.066(6) 0.069(7) 0.065(7) 0.010(5) 0.007(6) 0.023(5)
C112 0.063(5) 0.069(7) 0.066(7) 0.010(5) 0.006(5) 0.021(5)
C113 0.060(5) 0.062(6) 0.060(7) 0.012(5) 0.006(5) 0.021(5)
F93 0.084(7) 0.077(7) 0.071(7) 0.002(5) 0.015(6) 0.033(6)
F94 0.074(6) 0.098(8) 0.085(8) 0.007(6) 0.010(6) 0.034(6)
P1 0.051(5) 0.064(5) 0.041(4) 0.020(4) 0.020(4) 0.041(4)
F11 0.085(8) 0.063(8) 0.068(8) 0.013(6) 0.011(6) 0.041(6)
F12 0.076(8) 0.066(7) 0.045(7) 0.005(6) 0.026(6) 0.031(6)
F13 0.141(10) 0.108(10) 0.093(10) 0.024(8) 0.017(8) 0.052(8)
F14 0.125(11) 0.128(11) 0.148(11) 0.008(8) 0.029(8) 0.054(8)
F15 0.128(10) 0.105(9) 0.097(10) 0.028(8) 0.010(8) 0.057(8)
F16 0.104(10) 0.114(10) 0.124(10) 0.021(8) 0.032(8) 0.037(8)
P2 0.064(6) 0.082(6) 0.055(5) 0.029(4) 0.017(4) 0.038(5)
F21 0.075(8) 0.082(8) 0.068(8) 0.025(7) 0.014(6) 0.043(6)
F22 0.090(9) 0.111(9) 0.080(9) 0.015(7) 0.007(7) 0.051(7)
F23 0.079(8) 0.095(8) 0.067(8) 0.037(7) 0.030(7) 0.038(7)
F24 0.088(8) 0.076(8) 0.077(8) 0.023(7) 0.010(7) 0.035(7)
F25 0.086(9) 0.101(9) 0.086(9) 0.015(7) 0.012(7) 0.051(7)
F26 0.100(9) 0.099(9) 0.106(10) 0.014(7) 0.021(8) 0.035(7)
P3 0.072(6) 0.078(6) 0.050(5) 0.016(4) 0.016(4) 0.051(5)
F311 0.084(8) 0.104(9) 0.069(8) 0.040(7) 0.000(7) 0.035(7)
F312 0.093(9) 0.109(9) 0.100(9) 0.020(7) 0.011(7) 0.065(7)
F313 0.098(9) 0.095(9) 0.103(10) 0.005(7) 0.010(7) 0.045(7)
F314 0.078(8) 0.087(8) 0.071(8) 0.020(7) 0.023(7) 0.025(7)
F315 0.106(9) 0.094(9) 0.089(9) 0.016(7) 0.036(7) 0.025(7)
F316 0.085(8) 0.094(9) 0.074(8) 0.024(7) 0.012(7) 0.049(7)
P4 0.105(7) 0.062(5) 0.059(6) 0.028(4) 0.045(5) 0.049(5)
F41 0.077(8) 0.070(8) 0.061(8) 0.016(6) 0.025(6) 0.039(6)
F42 0.102(9) 0.100(9) 0.119(10) 0.013(7) 0.035(8) 0.052(7)
F43 0.082(8) 0.088(8) 0.077(9) 0.035(7) 0.012(7) 0.048(7)
F44 0.088(8) 0.076(8) 0.072(8) 0.024(7) 0.029(7) 0.029(7)
F45 0.123(10) 0.107(10) 0.094(10) 0.018(8) 0.022(8) 0.038(8)
F46 0.092(9) 0.095(9) 0.100(9) 0.025(7) 0.041(7) 0.044(7)
O120 0.061(7) 0.068(8) 0.056(7) 0.011(6) 0.012(6) 0.035(6)
C120 0.059(7) 0.061(8) 0.054(8) 0.013(6) 0.010(6) 0.030(6)
C121 0.070(9) 0.069(9) 0.058(9) 0.015(7) 0.013(7) 0.025(7)
C122 0.064(7) 0.065(9) 0.059(9) 0.012(8) 0.007(6) 0.025(7)
O130 0.091(9) 0.095(8) 0.080(8) 0.010(6) 0.015(7) 0.049(7)
C130 0.077(9) 0.078(8) 0.076(8) 0.013(6) 0.015(7) 0.041(7)
C131 0.081(10) 0.083(8) 0.084(10) 0.012(7) 0.019(8) 0.032(7)
C132 0.086(10) 0.083(10) 0.083(9) 0.017(7) 0.018(8) 0.040(7)
O140 0.087(8) 0.110(9) 0.087(9) 0.008(7) 0.024(7) 0.034(7)
C140 0.078(8) 0.092(9) 0.082(9) 0.014(7) 0.019(7) 0.033(6)
C141 0.086(10) 0.095(10) 0.087(10) 0.024(7) 0.014(7) 0.031(7)
C142 0.090(10) 0.086(10) 0.087(11) 0.020(8) 0.016(8) 0.030(7)
O150 0.069(8) 0.078(8) 0.071(8) 0.008(7) 0.016(6) 0.032(6)
C150 0.069(8) 0.070(8) 0.064(8) 0.009(7) 0.015(6) 0.033(6)
C151 0.070(9) 0.071(10) 0.068(9) 0.005(7) 0.014(7) 0.033(7)
C152 0.078(10) 0.075(10) 0.071(8) 0.009(8) 0.016(7) 0.038(8)
O160 0.078(8) 0.080(8) 0.072(7) 0.014(7) 0.007(6) 0.033(7)
C160 0.071(8) 0.074(8) 0.069(8) 0.015(7) 0.012(6) 0.035(7)
C161 0.071(8) 0.083(10) 0.076(10) 0.016(8) 0.011(7) 0.029(8)
C162 0.079(9) 0.086(10) 0.073(8) 0.019(8) 0.015(7) 0.034(8)
O170 0.070(8) 0.069(8) 0.061(8) 0.015(6) 0.009(6) 0.027(6)
C170 0.067(8) 0.069(8) 0.062(8) 0.015(6) 0.013(6) 0.026(6)
C171 0.066(9) 0.075(9) 0.065(8) 0.013(7) 0.016(7) 0.029(7)
C172 0.085(10) 0.078(10) 0.077(9) 0.022(8) 0.006(7) 0.033(7)
O180 0.091(9) 0.083(8) 0.074(9) 0.022(7) 0.012(7) 0.035(7)
C180 0.077(8) 0.077(8) 0.072(9) 0.016(7) 0.014(7) 0.031(6)
C181 0.084(9) 0.080(8) 0.084(10) 0.016(8) 0.012(8) 0.033(7)
C182 0.085(9) 0.090(10) 0.089(11) 0.021(8) 0.010(7) 0.034(7)
O190 0.117(10) 0.114(9) 0.121(10) 0.021(7) 0.009(8) 0.053(7)
C190 0.116(10) 0.118(10) 0.121(10) 0.023(7) 0.017(7) 0.051(7)
C191 0.130(11) 0.131(12) 0.127(12) 0.027(8) 0.024(8) 0.049(7)
C192 0.125(12) 0.124(11) 0.130(12) 0.015(8) 0.016(8) 0.055(8)

loop_
_atom_type_symbol
_atom_type_description
_atom_type_scat_dispersion_real
_atom_type_scat_dispersion_imag
_atom_type_scat_source
C C 0.0033 0.0016 'International Tables Vol C Tables 4.2.6.8 and 6.1.1.4'
H H 0.0000 0.0000 'International Tables Vol C Tables 4.2.6.8 and 6.1.1.4'
N N 0.0061 0.0033 'International Tables Vol C Tables 4.2.6.8 and 6.1.1.4'
F F 0.0171 0.0103 'International Tables Vol C Tables 4.2.6.8 and 6.1.1.4'
P P 0.1023 0.0942 'International Tables Vol C Tables 4.2.6.8 and 6.1.1.4'
Cu Cu 0.3201 1.2651 'International Tables Vol C Tables 4.2.6.8 and 6.1.1.4'
O O 0.0106 0.0060 'International Tables Vol C Tables 4.2.6.8 and 6.1.1.4'

loop_
_geom_angle_atom_site_label_1
_geom_angle_atom_site_label_2
_geom_angle_atom_site_label_3
_geom_angle
_geom_angle_site_symmetry_1
_geom_angle_site_symmetry_3
_geom_angle_publ_flag
N3 Cu1 N1 81.6(7) . . y
N3 Cu1 N61 131.5(6) . . y
N1 Cu1 N61 123.9(7) . . y
N3 Cu1 N63 111.8(7) . . y
N1 Cu1 N63 133.7(7) . . y
N61 Cu1 N63 81.1(7) . . y
N2 Cu2 N91 136.6(6) . . y
N2 Cu2 N93 121.8(7) . . y
N91 Cu2 N93 81.6(7) . . y
N2 Cu2 N4 80.6(7) . . y
N91 Cu2 N4 120.4(6) . . y
N93 Cu2 N4 121.4(7) . . y
N62 Cu3 N31 133.1(6) . . y
N62 Cu3 N33 122.3(7) . . y
N31 Cu3 N33 79.9(7) . . y
N62 Cu3 N64 81.8(7) . . y
N31 Cu3 N64 119.4(7) . . y
N33 Cu3 N64 126.9(7) . . y
N32 Cu4 N92 125.7(7) . . y
N32 Cu4 N94 132.1(7) . . y
N92 Cu4 N94 80.6(8) . . y
N32 Cu4 N34 81.2(7) . . y
N92 Cu4 N34 127.0(7) . . y
N94 Cu4 N34 116.7(7) . . y
C5 N1 N2 120.4(17) . . ?
C5 N1 Cu1 115.0(14) . . ?
N2 N1 Cu1 124.4(14) . . ?
N1 N2 C2 115.9(18) . . ?
N1 N2 Cu2 129.6(13) . . ?
C2 N2 Cu2 114.2(14) . . ?
N2 C2 C3 124(2) . . ?
N2 C2 C16 114.5(19) . . ?
C3 C2 C16 121(2) . . ?
C2 C3 C4 118(2) . . ?
C2 C3 H3A 121.1 . . ?
C4 C3 H3A 121.1 . . ?
C5 C4 C3 115(2) . . ?
C5 C4 H4A 122.4 . . ?
C3 C4 H4A 122.4 . . ?
N1 C5 C4 126(2) . . ?
N1 C5 C6 114.3(19) . . ?
C4 C5 C6 119(2) . . ?
N3 C6 C5 114(2) . . ?
N3 C6 H6A 122.9 . . ?
C5 C6 H6A 122.9 . . ?
C6 N3 C8 117.2(18) . . ?
C6 N3 Cu1 114.4(14) . . ?
C8 N3 Cu1 128.1(14) . . ?
C13 C8 N3 117(2) . . ?
C13 C8 C9 119(2) . . ?
N3 C8 C9 124(2) . . ?
C10 C9 C8 118(2) . . ?
C10 C9 H9A 121.1 . . ?
C8 C9 H9A 121.1 . . ?
F1 C10 C9 119(2) . . ?
F1 C10 C11 117(2) . . ?
C9 C10 C11 124(2) . . ?
C12 C11 C10 119(2) . . ?
C12 C11 H11A 120.7 . . ?
C10 C11 H11A 120.7 . . ?
F2 C12 C11 123(2) . . ?
F2 C12 C13 118(2) . . ?
C11 C12 C13 119(2) . . ?
C8 C13 C12 121(2) . . ?
C8 C13 H13A 119.6 . . ?
C12 C13 H13A 119.6 . . ?
N4 C16 C2 116(2) . . ?
N4 C16 H16A 122.0 . . ?
C2 C16 H16A 122.0 . . ?
C16 N4 C18 118.7(18) . . ?
C16 N4 Cu2 114.3(15) . . ?
C18 N4 Cu2 126.8(13) . . ?
C19 C18 C23 121(2) . . ?
C19 C18 N4 123(2) . . ?
C23 C18 N4 116.0(19) . . ?
C18 C19 C20 121(2) . . ?
C18 C19 H19A 119.4 . . ?
C20 C19 H19A 119.4 . . ?
C19 C20 F4 123(2) . . ?
C19 C20 C21 121(2) . . ?
F4 C20 C21 115.5(19) . . ?
C22 C21 C20 116(2) . . ?
C22 C21 H21A 122.2 . . ?
C20 C21 H21A 122.2 . . ?
C21 C22 C23 124(2) . . ?
C21 C22 F3 118(2) . . ?
C23 C22 F3 117(2) . . ?
C22 C23 C18 117(2) . . ?
C22 C23 H23A 121.7 . . ?
C18 C23 H23A 121.7 . . ?
C35 N31 N32 121.0(17) . . ?
C35 N31 Cu3 114.3(14) . . ?
N32 N31 Cu3 124.8(13) . . ?
C32 N32 N31 119.2(18) . . ?
C32 N32 Cu4 113.8(14) . . ?
N31 N32 Cu4 126.9(13) . . ?
N32 C32 C46 116(2) . . ?
N32 C32 C33 122(2) . . ?
C46 C32 C33 122(2) . . ?
C34 C33 C32 117(2) . . ?
C34 C33 H33A 121.7 . . ?
C32 C33 H33A 121.7 . . ?
C35 C34 C33 119(2) . . ?
C35 C34 H34A 120.5 . . ?
C33 C34 H34A 120.5 . . ?
N31 C35 C34 123(2) . . ?
N31 C35 C36 113.5(19) . . ?
C34 C35 C36 124(2) . . ?
N33 C36 C35 117(2) . . ?
N33 C36 H36A 121.3 . . ?
C35 C36 H36A 121.3 . . ?
C36 N33 C38 118.0(19) . . ?
C36 N33 Cu3 114.7(15) . . ?
C38 N33 Cu3 127.2(13) . . ?
C43 C38 C39 120(2) . . ?
C43 C38 N33 117(2) . . ?
C39 C38 N33 122.3(18) . . ?
C38 C39 C40 118(2) . . ?
C38 C39 H39A 121.1 . . ?
C40 C39 H39A 121.1 . . ?
C41 C40 F31 121(2) . . ?
C41 C40 C39 122(2) . . ?
F31 C40 C39 118(2) . . ?
C42 C41 C40 122(2) . . ?
C42 C41 H41A 119.0 . . ?
C40 C41 H41A 119.0 . . ?
C41 C42 F32 125(2) . . ?
C41 C42 C43 120(2) . . ?
F32 C42 C43 115(2) . . ?
C38 C43 C42 118(2) . . ?
C38 C43 H43A 121.0 . . ?
C42 C43 H43A 121.0 . . ?
N34 C46 C32 117(2) . . ?
N34 C46 H46A 121.6 . . ?
C32 C46 H46A 121.6 . . ?
C46 N34 C48 121.9(19) . . ?
C46 N34 Cu4 111.7(15) . . ?
C48 N34 Cu4 126.1(15) . . ?
C53 C48 C49 120(2) . . ?
C53 C48 N34 118(2) . . ?
C49 C48 N34 122(2) . . ?
C50 C49 C48 117(2) . . ?
C50 C49 H49A 121.6 . . ?
C48 C49 H49A 121.6 . . ?
C49 C50 F33 120(2) . . ?
C49 C50 C51 125(2) . . ?
F33 C50 C51 116(2) . . ?
C52 C51 C50 113(2) . . ?
C52 C51 H51A 123.7 . . ?
C50 C51 H51A 123.7 . . ?
C53 C52 C51 127(3) . . ?
C53 C52 F34 120(2) . . ?
C51 C52 F34 113(2) . . ?
C52 C53 C48 119(3) . . ?
C52 C53 H53A 120.7 . . ?
C48 C53 H53A 120.7 . . ?
C65 N61 N62 119.3(19) . . ?
C65 N61 Cu1 115.1(15) . . ?
N62 N61 Cu1 125.6(13) . . ?
N61 N62 C62 117.6(18) . . ?
N61 N62 Cu3 127.6(14) . . ?
C62 N62 Cu3 114.4(14) . . ?
N62 C62 C63 123(2) . . ?
N62 C62 C76 116(2) . . ?
C63 C62 C76 121(2) . . ?
C64 C63 C62 118(2) . . ?
C64 C63 H63A 121.1 . . ?
C62 C63 H63A 121.1 . . ?
C63 C64 C65 116(2) . . ?
C63 C64 H64A 122.1 . . ?
C65 C64 H64A 122.1 . . ?
N61 C65 C64 126(2) . . ?
N61 C65 C66 111.6(19) . . ?
C64 C65 C66 122(2) . . ?
N63 C66 C65 119(2) . . ?
N63 C66 H66A 120.5 . . ?
C65 C66 H66A 120.5 . . ?
C66 N63 C68 119.9(19) . . ?
C66 N63 Cu1 112.3(16) . . ?
C68 N63 Cu1 125.1(13) . . ?
C73 C68 C69 120(2) . . ?
C73 C68 N63 121(2) . . ?
C69 C68 N63 119(2) . . ?
C70 C69 C68 115(3) . . ?
C70 C69 H69A 122.3 . . ?
C68 C69 H69A 122.3 . . ?
C71 C70 C69 127(3) . . ?
C71 C70 F61 115(2) . . ?
C69 C70 F61 117(2) . . ?
C70 C71 C72 115(3) . . ?
C70 C71 H71A 122.4 . . ?
C72 C71 H71A 122.4 . . ?
F62 C72 C73 119(2) . . ?
F62 C72 C71 120(2) . . ?
C73 C72 C71 121(3) . . ?
C68 C73 C72 121(3) . . ?
C68 C73 H73A 119.4 . . ?
C72 C73 H73A 119.4 . . ?
N64 C76 C62 115(2) . . ?
N64 C76 H76 122.5 . . ?
C62 C76 H76 122.5 . . ?
C76 N64 C78 118(2) . . ?
C76 N64 Cu3 113.0(15) . . ?
C78 N64 Cu3 129.5(15) . . ?
C79 C78 N64 128(2) . . ?
C79 C78 C83 112(2) . . ?
N64 C78 C83 120(2) . . ?
C80 C79 C78 125(3) . . ?
C80 C79 H79A 117.4 . . ?
C78 C79 H79A 117.4 . . ?
C79 C80 F63 121(2) . . ?
C79 C80 C81 121(3) . . ?
F63 C80 C81 117(2) . . ?
C82 C81 C80 117(3) . . ?
C82 C81 H81 121.5 . . ?
C80 C81 H81 121.5 . . ?
F64 C82 C83 125(3) . . ?
F64 C82 C81 117(2) . . ?
C83 C82 C81 118(3) . . ?
C82 C83 C78 126(3) . . ?
C82 C83 H83A 117.0 . . ?
C78 C83 H83A 117.0 . . ?
N92 N91 C95 120.0(19) . . ?
N92 N91 Cu2 126.8(14) . . ?
C95 N91 Cu2 113.2(15) . . ?
C92 N92 N91 119.3(19) . . ?
C92 N92 Cu4 115.2(15) . . ?
N91 N92 Cu4 125.1(14) . . ?
N92 C92 C93 122(2) . . ?
N92 C92 C106 112(2) . . ?
C93 C92 C106 126(2) . . ?
C94 C93 C92 121(2) . . ?
C94 C93 H93A 119.5 . . ?
C92 C93 H93A 119.5 . . ?
C93 C94 C95 115(2) . . ?
C93 C94 H94A 122.3 . . ?
C95 C94 H94A 122.3 . . ?
N91 C95 C94 122(2) . . ?
N91 C95 C96 114(2) . . ?
C94 C95 C96 123(2) . . ?
N93 C96 C95 119(2) . . ?
N93 C96 H96A 120.3 . . ?
C95 C96 H96A 120.3 . . ?
C96 N93 C98 119.3(19) . . ?
C96 N93 Cu2 111.3(15) . . ?
C98 N93 Cu2 129.0(15) . . ?
N93 C98 C103 117(2) . . ?
N93 C98 C99 126(2) . . ?
C103 C98 C99 117(2) . . ?
C100 C99 C98 121(3) . . ?
C100 C99 H99A 119.6 . . ?
C98 C99 H99A 119.6 . . ?
C99 C100 F91 122(2) . . ?
C99 C100 C101 123(3) . . ?
F91 C100 C101 115(2) . . ?
C102 C101 C100 114(2) . . ?
C102 C101 H10A 123.2 . . ?
C100 C101 H10A 123.2 . . ?
C101 C102 C103 126(3) . . ?
C101 C102 F92 116(2) . . ?
C103 C102 F92 119(2) . . ?
C102 C103 C98 119(3) . . ?
C102 C103 H10B 120.5 . . ?
C98 C103 H10B 120.5 . . ?
N94 C106 C92 121(2) . . ?
N94 C106 H10C 119.5 . . ?
C92 C106 H10C 119.5 . . ?
C106 N94 C108 124(2) . . ?
C106 N94 Cu4 110.4(16) . . ?
C108 N94 Cu4 125.8(15) . . ?
C113 C108 N94 124(3) . . ?
C113 C108 C109 116(3) . . ?
N94 C108 C109 120(2) . . ?
C110 C109 C108 113(3) . . ?
C110 C109 H10D 123.3 . . ?
C108 C109 H10D 123.3 . . ?
C109 C110 F93 114(3) . . ?
C109 C110 C111 128(3) . . ?
F93 C110 C111 118(3) . . ?
C112 C111 C110 112(3) . . ?
C112 C111 H11B 123.9 . . ?
C110 C111 H11B 123.9 . . ?
C111 C112 C113 125(3) . . ?
C111 C112 F94 114(3) . . ?
C113 C112 F94 121(3) . . ?
C108 C113 C112 125(3) . . ?
C108 C113 H11C 117.3 . . ?
C112 C113 H11C 117.3 . . ?
F16 P1 F13 94.9(12) . . ?
F16 P1 F14 175.8(13) . . ?
F13 P1 F14 88.6(13) . . ?
F16 P1 F11 91.4(11) . . ?
F13 P1 F11 89.7(10) . . ?
F14 P1 F11 90.9(11) . . ?
F16 P1 F15 86.8(11) . . ?
F13 P1 F15 178.2(12) . . ?
F14 P1 F15 89.7(12) . . ?
F11 P1 F15 89.9(10) . . ?
F16 P1 F12 89.0(10) . . ?
F13 P1 F12 92.1(10) . . ?
F14 P1 F12 88.6(10) . . ?
F11 P1 F12 178.2(10) . . ?
F15 P1 F12 88.3(9) . . ?
F24 P2 F21 88.6(9) . . ?
F24 P2 F23 91.8(10) . . ?
F21 P2 F23 91.4(9) . . ?
F24 P2 F25 89.8(10) . . ?
F21 P2 F25 87.6(9) . . ?
F23 P2 F25 178.1(10) . . ?
F24 P2 F22 89.7(10) . . ?
F21 P2 F22 177.6(11) . . ?
F23 P2 F22 90.4(9) . . ?
F25 P2 F22 90.6(10) . . ?
F24 P2 F26 179.4(11) . . ?
F21 P2 F26 91.9(10) . . ?
F23 P2 F26 88.0(10) . . ?
F25 P2 F26 90.4(10) . . ?
F22 P2 F26 89.7(11) . . ?
F315 P3 F312 92.4(11) . . ?
F315 P3 F313 175.7(11) . . ?
F312 P3 F313 90.0(11) . . ?
F315 P3 F311 89.3(11) . . ?
F312 P3 F311 177.1(11) . . ?
F313 P3 F311 88.2(10) . . ?
F315 P3 F314 89.6(10) . . ?
F312 P3 F314 90.8(10) . . ?
F313 P3 F314 93.9(10) . . ?
F311 P3 F314 91.5(10) . . ?
F315 P3 F316 90.4(10) . . ?
F312 P3 F316 91.6(10) . . ?
F313 P3 F316 86.0(10) . . ?
F311 P3 F316 86.1(9) . . ?
F314 P3 F316 177.6(10) . . ?
F46 P4 F42 92.4(11) . . ?
F46 P4 F44 178.8(10) . . ?
F42 P4 F44 88.8(10) . . ?
F46 P4 F43 91.9(10) . . ?
F42 P4 F43 93.9(10) . . ?
F44 P4 F43 88.0(9) . . ?
F46 P4 F41 87.9(9) . . ?
F42 P4 F41 176.4(11) . . ?
F44 P4 F41 90.9(9) . . ?
F43 P4 F41 89.7(9) . . ?
F46 P4 F45 91.5(11) . . ?
F42 P4 F45 88.6(11) . . ?
F44 P4 F45 88.5(11) . . ?
F43 P4 F45 175.7(11) . . ?
F41 P4 F45 87.8(10) . . ?
O120 C120 C122 124(3) . . ?
O120 C120 C121 115(3) . . ?
C122 C120 C121 120(3) . . ?
C120 C121 H12A 109.5 . . ?
C120 C121 H12B 109.5 . . ?
H12A C121 H12B 109.5 . . ?
C120 C121 H12C 109.5 . . ?
H12A C121 H12C 109.5 . . ?
H12B C121 H12C 109.5 . . ?
C120 C122 H12D 109.5 . . ?
C120 C122 H12E 109.5 . . ?
H12D C122 H12E 109.5 . . ?
C120 C122 H12F 109.5 . . ?
H12D C122 H12F 109.5 . . ?
H12E C122 H12F 109.5 . . ?
O130 C130 C132 116(3) . . ?
O130 C130 C131 122(3) . . ?
C132 C130 C131 123(3) . . ?
C130 C131 H13B 109.5 . . ?
C130 C131 H13C 109.5 . . ?
H13B C131 H13C 109.5 . . ?
C130 C131 H13D 109.5 . . ?
H13B C131 H13D 109.5 . . ?
H13C C131 H13D 109.5 . . ?
C130 C132 H13E 109.5 . . ?
C130 C132 H13F 109.5 . . ?
H13E C132 H13F 109.5 . . ?
C130 C132 H13G 109.5 . . ?
H13E C132 H13G 109.5 . . ?
H13F C132 H13G 109.5 . . ?
O140 C140 C141 126(4) . . ?
O140 C140 C142 121(4) . . ?
C141 C140 C142 112(3) . . ?
C140 C141 H14A 109.5 . . ?
C140 C141 H14B 109.5 . . ?
H14A C141 H14B 109.5 . . ?
C140 C141 H14C 109.5 . . ?
H14A C141 H14C 109.5 . . ?
H14B C141 H14C 109.5 . . ?
C140 C142 H14D 109.5 . . ?
C140 C142 H14E 109.5 . . ?
H14D C142 H14E 109.5 . . ?
C140 C142 H14F 109.5 . . ?
H14D C142 H14F 109.5 . . ?
H14E C142 H14F 109.5 . . ?
O150 C150 C152 121(3) . . ?
O150 C150 C151 118(3) . . ?
C152 C150 C151 121(3) . . ?
C150 C151 H15A 109.5 . . ?
C150 C151 H15B 109.5 . . ?
H15A C151 H15B 109.5 . . ?
C150 C151 H15C 109.5 . . ?
H15A C151 H15C 109.5 . . ?
H15B C151 H15C 109.5 . . ?
C150 C152 H15D 109.5 . . ?
C150 C152 H15E 109.5 . . ?
H15D C152 H15E 109.5 . . ?
C150 C152 H15F 109.5 . . ?
H15D C152 H15F 109.5 . . ?
H15E C152 H15F 109.5 . . ?
O160 C160 C162 123(3) . . ?
O160 C160 C161 118(3) . . ?
C162 C160 C161 118(3) . . ?
C160 C161 H16B 109.5 . . ?
C160 C161 H16C 109.5 . . ?
H16B C161 H16C 109.5 . . ?
C160 C161 H16D 109.5 . . ?
H16B C161 H16D 109.5 . . ?
H16C C161 H16D 109.5 . . ?
C160 C162 H16E 109.5 . . ?
C160 C162 H16F 109.5 . . ?
H16E C162 H16F 109.5 . . ?
C160 C162 H16G 109.5 . . ?
H16E C162 H16G 109.5 . . ?
H16F C162 H16G 109.5 . . ?
O170 C170 C171 121(3) . . ?
O170 C170 C172 123(3) . . ?
C171 C170 C172 116(3) . . ?
C170 C171 H17A 109.5 . . ?
C170 C171 H17B 109.5 . . ?
H17A C171 H17B 109.5 . . ?
C170 C171 H17C 109.5 . . ?
H17A C171 H17C 109.5 . . ?
H17B C171 H17C 109.5 . . ?
C170 C172 H17D 109.5 . . ?
C170 C172 H17E 109.5 . . ?
H17D C172 H17E 109.5 . . ?
C170 C172 H17F 109.5 . . ?
H17D C172 H17F 109.5 . . ?
H17E C172 H17F 109.5 . . ?
O180 C180 C181 122(3) . . ?
O180 C180 C182 122(3) . . ?
C181 C180 C182 115(3) . . ?
C180 C181 H18A 109.5 . . ?
C180 C181 H18B 109.5 . . ?
H18A C181 H18B 109.5 . . ?
C180 C181 H18C 109.5 . . ?
H18A C181 H18C 109.5 . . ?
H18B C181 H18C 109.5 . . ?
C180 C182 H18D 109.5 . . ?
C180 C182 H18E 109.5 . . ?
H18D C182 H18E 109.5 . . ?
C180 C182 H18F 109.5 . . ?
H18D C182 H18F 109.5 . . ?
H18E C182 H18F 109.5 . . ?
O190 C190 C191 134(5) . . ?
O190 C190 C192 120(4) . . ?
C191 C190 C192 106(4) . . ?
C190 C191 H19B 109.5 . . ?
C190 C191 H19C 109.5 . . ?
H19B C191 H19C 109.5 . . ?
C190 C191 H19D 109.5 . . ?
H19B C191 H19D 109.5 . . ?
H19C C191 H19D 109.5 . . ?
C190 C192 H19E 109.5 . . ?
C190 C192 H19F 109.5 . . ?
H19E C192 H19F 109.5 . . ?
C190 C192 H19G 109.5 . . ?
H19E C192 H19G 109.5 . . ?
H19F C192 H19G 109.5 . . ?

loop_
_geom_bond_atom_site_label_1
_geom_bond_atom_site_label_2
_geom_bond_distance
_geom_bond_site_symmetry_2
_geom_bond_publ_flag
Cu1 N3 1.988(18) . y
Cu1 N1 1.989(17) . y
Cu1 N61 1.990(18) . y
Cu1 N63 2.017(18) . y
Cu2 N2 1.990(18) . y
Cu2 N91 2.025(18) . y
Cu2 N93 2.053(18) . y
Cu2 N4 2.064(16) . y
Cu3 N62 1.984(17) . y
Cu3 N31 2.028(17) . y
Cu3 N33 2.041(18) . y
Cu3 N64 2.046(18) . y
Cu4 N32 1.961(17) . y
Cu4 N92 1.976(18) . y
Cu4 N94 2.026(18) . y
Cu4 N34 2.027(18) . y
N1 C5 1.33(3) . ?
N1 N2 1.35(2) . ?
N2 C2 1.36(3) . ?
C2 C3 1.37(3) . ?
C2 C16 1.50(3) . ?
C3 C4 1.41(3) . ?
C3 H3A 0.9500 . ?
C4 C5 1.33(3) . ?
C4 H4A 0.9500 . ?
C5 C6 1.50(3) . ?
C6 N3 1.34(3) . ?
C6 H6A 0.9500 . ?
N3 C8 1.44(3) . ?
C8 C13 1.38(3) . ?
C8 C9 1.44(3) . ?
C9 C10 1.33(3) . ?
C9 H9A 0.9500 . ?
C10 F1 1.32(3) . ?
C10 C11 1.42(3) . ?
C11 C12 1.36(3) . ?
C11 H11A 0.9500 . ?
C12 F2 1.29(2) . ?
C12 C13 1.43(3) . ?
C13 H13A 0.9500 . ?
C16 N4 1.27(3) . ?
C16 H16A 0.9500 . ?
N4 C18 1.47(3) . ?
C18 C19 1.29(3) . ?
C18 C23 1.41(3) . ?
C19 C20 1.34(3) . ?
C19 H19A 0.9500 . ?
C20 F4 1.36(2) . ?
C20 C21 1.43(3) . ?
C21 C22 1.32(3) . ?
C21 H21A 0.9500 . ?
C22 C23 1.37(3) . ?
C22 F3 1.38(3) . ?
C23 H23A 0.9500 . ?
N31 C35 1.34(3) . ?
N31 N32 1.36(2) . ?
N32 C32 1.33(3) . ?
C32 C46 1.42(3) . ?
C32 C33 1.44(3) . ?
C33 C34 1.39(3) . ?
C33 H33A 0.9500 . ?
C34 C35 1.35(3) . ?
C34 H34A 0.9500 . ?
C35 C36 1.50(3) . ?
C36 N33 1.26(2) . ?
C36 H36A 0.9500 . ?
N33 C38 1.43(3) . ?
C38 C43 1.36(3) . ?
C38 C39 1.38(3) . ?
C39 C40 1.40(3) . ?
C39 H39A 0.9500 . ?
C40 C41 1.31(3) . ?
C40 F31 1.36(3) . ?
C41 C42 1.30(3) . ?
C41 H41A 0.9500 . ?
C42 F32 1.34(2) . ?
C42 C43 1.45(3) . ?
C43 H43A 0.9500 . ?
C46 N34 1.31(3) . ?
C46 H46A 0.9500 . ?
N34 C48 1.43(3) . ?
C48 C53 1.39(3) . ?
C48 C49 1.40(3) . ?
C49 C50 1.34(3) . ?
C49 H49A 0.9500 . ?
C50 F33 1.39(3) . ?
C50 C51 1.42(3) . ?
C51 C52 1.37(3) . ?
C51 H51A 0.9500 . ?
C52 C53 1.28(3) . ?
C52 F34 1.38(3) . ?
C53 H53A 0.9500 . ?
N61 C65 1.32(3) . ?
N61 N62 1.32(2) . ?
N62 C62 1.37(3) . ?
C62 C63 1.39(3) . ?
C62 C76 1.48(3) . ?
C63 C64 1.35(3) . ?
C63 H63A 0.9500 . ?
C64 C65 1.37(3) . ?
C64 H64A 0.9500 . ?
C65 C66 1.51(3) . ?
C66 N63 1.25(3) . ?
C66 H66A 0.9500 . ?
N63 C68 1.43(3) . ?
C68 C73 1.35(3) . ?
C68 C69 1.42(3) . ?
C69 C70 1.37(3) . ?
C69 H69A 0.9500 . ?
C70 C71 1.34(4) . ?
C70 F61 1.37(3) . ?
C71 C72 1.40(4) . ?
C71 H71A 0.9500 . ?
C72 F62 1.33(3) . ?
C72 C73 1.38(3) . ?
C73 H73A 0.9500 . ?
C76 N64 1.36(3) . ?
C76 H76 0.9500 . ?
N64 C78 1.38(3) . ?
C78 C79 1.36(3) . ?
C78 C83 1.44(3) . ?
C79 C80 1.30(3) . ?
C79 H79A 0.9500 . ?
C80 F63 1.34(3) . ?
C80 C81 1.43(4) . ?
C81 C82 1.39(3) . ?
C81 H81 0.9500 . ?
C82 F64 1.28(3) . ?
C82 C83 1.32(3) . ?
C83 H83A 0.9500 . ?
N91 N92 1.33(2) . ?
N91 C95 1.35(3) . ?
N92 C92 1.32(3) . ?
C92 C93 1.38(3) . ?
C92 C106 1.44(3) . ?
C93 C94 1.33(3) . ?
C93 H93A 0.9500 . ?
C94 C95 1.41(3) . ?
C94 H94A 0.9500 . ?
C95 C96 1.47(3) . ?
C96 N93 1.30(3) . ?
C96 H96A 0.9500 . ?
N93 C98 1.37(3) . ?
C98 C103 1.38(3) . ?
C98 C99 1.39(3) . ?
C99 C100 1.31(3) . ?
C99 H99A 0.9500 . ?
C100 F91 1.36(3) . ?
C100 C101 1.41(3) . ?
C101 C102 1.34(3) . ?
C101 H10A 0.9500 . ?
C102 C103 1.35(3) . ?
C102 F92 1.42(3) . ?
C103 H10B 0.9500 . ?
C106 N94 1.27(3) . ?
C106 H10C 0.9500 . ?
N94 C108 1.40(3) . ?
C108 C113 1.30(3) . ?
C108 C109 1.48(4) . ?
C109 C110 1.35(3) . ?
C109 H10D 0.9500 . ?
C110 F93 1.39(3) . ?
C110 C111 1.44(4) . ?
C111 C112 1.27(4) . ?
C111 H11B 0.9500 . ?
C112 C113 1.35(3) . ?
C112 F94 1.39(3) . ?
C113 H11C 0.9500 . ?
P1 F16 1.51(2) . ?
P1 F13 1.52(2) . ?
P1 F14 1.55(2) . ?
P1 F11 1.554(16) . ?
P1 F15 1.61(2) . ?
P1 F12 1.626(15) . ?
P2 F24 1.571(18) . ?
P2 F21 1.576(17) . ?
P2 F23 1.608(17) . ?
P2 F25 1.616(19) . ?
P2 F22 1.617(19) . ?
P2 F26 1.65(2) . ?
P3 F315 1.536(19) . ?
P3 F312 1.563(18) . ?
P3 F313 1.576(19) . ?
P3 F311 1.594(18) . ?
P3 F314 1.600(17) . ?
P3 F316 1.644(18) . ?
P4 F46 1.563(18) . ?
P4 F42 1.56(2) . ?
P4 F44 1.573(18) . ?
P4 F43 1.598(18) . ?
P4 F41 1.602(16) . ?
P4 F45 1.65(2) . ?
O120 C120 1.20(3) . ?
C120 C122 1.46(4) . ?
C120 C121 1.48(4) . ?
C121 H12A 0.9800 . ?
C121 H12B 0.9800 . ?
C121 H12C 0.9800 . ?
C122 H12D 0.9800 . ?
C122 H12E 0.9800 . ?
C122 H12F 0.9800 . ?
O130 C130 1.31(3) . ?
C130 C132 1.35(4) . ?
C130 C131 1.38(4) . ?
C131 H13B 0.9800 . ?
C131 H13C 0.9800 . ?
C131 H13D 0.9800 . ?
C132 H13E 0.9800 . ?
C132 H13F 0.9800 . ?
C132 H13G 0.9800 . ?
O140 C140 1.11(3) . ?
C140 C141 1.37(4) . ?
C140 C142 1.52(4) . ?
C141 H14A 0.9800 . ?
C141 H14B 0.9800 . ?
C141 H14C 0.9800 . ?
C142 H14D 0.9800 . ?
C142 H14E 0.9800 . ?
C142 H14F 0.9800 . ?
O150 C150 1.19(3) . ?
C150 C152 1.44(4) . ?
C150 C151 1.57(4) . ?
C151 H15A 0.9800 . ?
C151 H15B 0.9800 . ?
C151 H15C 0.9800 . ?
C152 H15D 0.9800 . ?
C152 H15E 0.9800 . ?
C152 H15F 0.9800 . ?
O160 C160 1.23(3) . ?
C160 C162 1.45(4) . ?
C160 C161 1.49(4) . ?
C161 H16B 0.9800 . ?
C161 H16C 0.9800 . ?
C161 H16D 0.9800 . ?
C162 H16E 0.9800 . ?
C162 H16F 0.9800 . ?
C162 H16G 0.9800 . ?
O170 C170 1.26(3) . ?
C170 C171 1.46(4) . ?
C170 C172 1.52(4) . ?
C171 H17A 0.9800 . ?
C171 H17B 0.9800 . ?
C171 H17C 0.9800 . ?
C172 H17D 0.9800 . ?
C172 H17E 0.9800 . ?
C172 H17F 0.9800 . ?
O180 C180 1.18(3) . ?
C180 C181 1.45(4) . ?
C180 C182 1.52(4) . ?
C181 H18A 0.9800 . ?
C181 H18B 0.9800 . ?
C181 H18C 0.9800 . ?
C182 H18D 0.9800 . ?
C182 H18E 0.9800 . ?
C182 H18F 0.9800 . ?
O190 C190 1.14(4) . ?
C190 C191 1.41(5) . ?
C190 C192 1.62(5) . ?
C191 H19B 0.9800 . ?
C191 H19C 0.9800 . ?
C191 H19D 0.9800 . ?
C192 H19E 0.9800 . ?
C192 H19F 0.9800 . ?
C192 H19G 0.9800 . ?

loop_
_geom_torsion_atom_site_label_1
_geom_torsion_atom_site_label_2
_geom_torsion_atom_site_label_3
_geom_torsion_atom_site_label_4
_geom_torsion
_geom_torsion_site_symmetry_1
_geom_torsion_site_symmetry_2
_geom_torsion_site_symmetry_3
_geom_torsion_site_symmetry_4
_geom_torsion_publ_flag
N3 Cu1 N1 C5 5.3(8) . . . . ?
N61 Cu1 N1 C5 140.3(8) . . . . ?
N63 Cu1 N1 C5 -107.0(10) . . . . ?
N3 Cu1 N1 N2 -179.0(9) . . . . ?
N61 Cu1 N1 N2 -43.9(11) . . . . ?
N63 Cu1 N1 N2 68.7(12) . . . . ?
C5 N1 N2 C2 0.01(15) . . . . ?
Cu1 N1 N2 C2 -175.5(10) . . . . ?
C5 N1 N2 Cu2 173.8(10) . . . . ?
Cu1 N1 N2 Cu2 -1.7(12) . . . . ?
N91 Cu2 N2 N1 57.2(13) . . . . ?
N93 Cu2 N2 N1 -56.8(12) . . . . ?
N4 Cu2 N2 N1 -178.0(10) . . . . ?
N91 Cu2 N2 C2 -129.0(9) . . . . ?
N93 Cu2 N2 C2 117.0(9) . . . . ?
N4 Cu2 N2 C2 -4.1(8) . . . . ?
N1 N2 C2 C3 0.01(15) . . . . ?
Cu2 N2 C2 C3 -174.7(9) . . . . ?
N1 N2 C2 C16 177.8(14) . . . . ?
Cu2 N2 C2 C16 3.1(12) . . . . ?
N2 C2 C3 C4 0.0(3) . . . . ?
C16 C2 C3 C4 -177.7(15) . . . . ?
C2 C3 C4 C5 0.0(4) . . . . ?
N2 N1 C5 C4 0.0(4) . . . . ?
Cu1 N1 C5 C4 175.9(9) . . . . ?
N2 N1 C5 C6 180.0(14) . . . . ?
Cu1 N1 C5 C6 -4.1(12) . . . . ?
C3 C4 C5 N1 0.0(5) . . . . ?
C3 C4 C5 C6 180.0(14) . . . . ?
N1 C5 C6 N3 -1(2) . . . . ?
C4 C5 C6 N3 179.5(13) . . . . ?
C5 C6 N3 C8 180.0(15) . . . . ?
C5 C6 N3 Cu1 5(2) . . . . ?
N1 Cu1 N3 C6 -5.5(14) . . . . ?
N61 Cu1 N3 C6 -134.1(14) . . . . ?
N63 Cu1 N3 C6 128.4(15) . . . . ?
N1 Cu1 N3 C8 -180.0(16) . . . . ?
N61 Cu1 N3 C8 51.5(19) . . . . ?
N63 Cu1 N3 C8 -46.1(17) . . . . ?
C6 N3 C8 C13 158.3(14) . . . . ?
Cu1 N3 C8 C13 -27.3(18) . . . . ?
C6 N3 C8 C9 -18(2) . . . . ?
Cu1 N3 C8 C9 156.8(9) . . . . ?
C13 C8 C9 C10 -0.02(14) . . . . ?
N3 C8 C9 C10 175.8(14) . . . . ?
C8 C9 C10 F1 179.98(15) . . . . ?
C8 C9 C10 C11 -0.03(14) . . . . ?
F1 C10 C11 C12 -179.9(3) . . . . ?
C9 C10 C11 C12 0.1(3) . . . . ?
C10 C11 C12 F2 180.0(3) . . . . ?
C10 C11 C12 C13 0.0(4) . . . . ?
N3 C8 C13 C12 -176.1(13) . . . . ?
C9 C8 C13 C12 0.0(3) . . . . ?
F2 C12 C13 C8 180.0(3) . . . . ?
C11 C12 C13 C8 0.0(4) . . . . ?
N2 C2 C16 N4 1(2) . . . . ?
C3 C2 C16 N4 178.9(14) . . . . ?
C2 C16 N4 C18 -179.6(15) . . . . ?
C2 C16 N4 Cu2 -4(2) . . . . ?
N2 Cu2 N4 C16 4.8(15) . . . . ?
N91 Cu2 N4 C16 144.0(15) . . . . ?
N93 Cu2 N4 C16 -116.8(16) . . . . ?
N2 Cu2 N4 C18 179.5(15) . . . . ?
N91 Cu2 N4 C18 -41.4(17) . . . . ?
N93 Cu2 N4 C18 57.8(17) . . . . ?
C16 N4 C18 C19 -29(2) . . . . ?
Cu2 N4 C18 C19 156.2(8) . . . . ?
C16 N4 C18 C23 149.2(15) . . . . ?
Cu2 N4 C18 C23 -25.2(16) . . . . ?
C23 C18 C19 C20 -0.07(16) . . . . ?
N4 C18 C19 C20 178.5(13) . . . . ?
C18 C19 C20 F4 179.96(17) . . . . ?
C18 C19 C20 C21 0.02(16) . . . . ?
C19 C20 C21 C22 -0.1(3) . . . . ?
F4 C20 C21 C22 -180.0(3) . . . . ?
C20 C21 C22 C23 0.1(5) . . . . ?
C20 C21 C22 F3 -179.9(3) . . . . ?
C21 C22 C23 C18 -0.2(5) . . . . ?
F3 C22 C23 C18 179.9(3) . . . . ?
C19 C18 C23 C22 0.1(3) . . . . ?
N4 C18 C23 C22 -178.5(12) . . . . ?
N62 Cu3 N31 C35 -128.2(9) . . . . ?
N33 Cu3 N31 C35 -2.9(7) . . . . ?
N64 Cu3 N31 C35 124.0(8) . . . . ?
N62 Cu3 N31 N32 52.5(12) . . . . ?
N33 Cu3 N31 N32 177.8(9) . . . . ?
N64 Cu3 N31 N32 -55.2(10) . . . . ?
C35 N31 N32 C32 0.00(16) . . . . ?
Cu3 N31 N32 C32 179.2(9) . . . . ?
C35 N31 N32 Cu4 -175.7(10) . . . . ?
Cu3 N31 N32 Cu4 3.5(11) . . . . ?
N92 Cu4 N32 C32 134.3(8) . . . . ?
N94 Cu4 N32 C32 -113.6(10) . . . . ?
N34 Cu4 N32 C32 4.6(8) . . . . ?
N92 Cu4 N32 N31 -49.8(11) . . . . ?
N94 Cu4 N32 N31 62.3(12) . . . . ?
N34 Cu4 N32 N31 -179.5(9) . . . . ?
N31 N32 C32 C46 178.5(15) . . . . ?
Cu4 N32 C32 C46 -5.2(13) . . . . ?
N31 N32 C32 C33 0.01(15) . . . . ?
Cu4 N32 C32 C33 176.2(8) . . . . ?
N32 C32 C33 C34 0.0(3) . . . . ?
C46 C32 C33 C34 -178.5(16) . . . . ?
C32 C33 C34 C35 0.0(4) . . . . ?
N32 N31 C35 C34 0.0(4) . . . . ?
Cu3 N31 C35 C34 -179.3(9) . . . . ?
N32 N31 C35 C36 -178.5(14) . . . . ?
Cu3 N31 C35 C36 2.3(12) . . . . ?
C33 C34 C35 N31 0.0(5) . . . . ?
C33 C34 C35 C36 178.3(15) . . . . ?
N31 C35 C36 N33 0(2) . . . . ?
C34 C35 C36 N33 -178.0(15) . . . . ?
C35 C36 N33 C38 179.6(15) . . . . ?
C35 C36 N33 Cu3 -3(2) . . . . ?
N62 Cu3 N33 C36 138.4(15) . . . . ?
N31 Cu3 N33 C36 3.2(15) . . . . ?
N64 Cu3 N33 C36 -116.2(16) . . . . ?
N62 Cu3 N33 C38 -44.4(17) . . . . ?
N31 Cu3 N33 C38 -179.6(16) . . . . ?
N64 Cu3 N33 C38 61.0(18) . . . . ?
C36 N33 C38 C43 154.9(15) . . . . ?
Cu3 N33 C38 C43 -22.3(17) . . . . ?
C36 N33 C38 C39 -24(2) . . . . ?
Cu3 N33 C38 C39 159.1(8) . . . . ?
C43 C38 C39 C40 -0.03(14) . . . . ?
N33 C38 C39 C40 178.6(13) . . . . ?
C38 C39 C40 C41 -0.01(15) . . . . ?
C38 C39 C40 F31 179.97(14) . . . . ?
F31 C40 C41 C42 -180.0(3) . . . . ?
C39 C40 C41 C42 0.0(3) . . . . ?
C40 C41 C42 F32 180.0(3) . . . . ?
C40 C41 C42 C43 0.0(4) . . . . ?
C39 C38 C43 C42 0.1(3) . . . . ?
N33 C38 C43 C42 -178.6(13) . . . . ?
C41 C42 C43 C38 -0.1(4) . . . . ?
F32 C42 C43 C38 180.0(2) . . . . ?
N32 C32 C46 N34 2(2) . . . . ?
C33 C32 C46 N34 -179.0(14) . . . . ?
C32 C46 N34 C48 175.7(16) . . . . ?
C32 C46 N34 Cu4 1(2) . . . . ?
N32 Cu4 N34 C46 -3.3(15) . . . . ?
N92 Cu4 N34 C46 -131.8(15) . . . . ?
N94 Cu4 N34 C46 129.7(15) . . . . ?
N32 Cu4 N34 C48 -177.2(16) . . . . ?
N92 Cu4 N34 C48 54.3(19) . . . . ?
N94 Cu4 N34 C48 -44.3(18) . . . . ?
C46 N34 C48 C53 152.7(16) . . . . ?
Cu4 N34 C48 C53 -33.9(18) . . . . ?
C46 N34 C48 C49 -24(2) . . . . ?
Cu4 N34 C48 C49 149.3(9) . . . . ?
C53 C48 C49 C50 -0.03(14) . . . . ?
N34 C48 C49 C50 176.7(14) . . . . ?
C48 C49 C50 F33 179.99(14) . . . . ?
C48 C49 C50 C51 -0.01(15) . . . . ?
C49 C50 C51 C52 0.0(3) . . . . ?
F33 C50 C51 C52 -180.0(2) . . . . ?
C50 C51 C52 C53 0.0(4) . . . . ?
C50 C51 C52 F34 -180.0(2) . . . . ?
C51 C52 C53 C48 0.0(5) . . . . ?
F34 C52 C53 C48 179.9(2) . . . . ?
C49 C48 C53 C52 0.0(3) . . . . ?
N34 C48 C53 C52 -176.8(14) . . . . ?
N3 Cu1 N61 C65 -109.7(10) . . . . ?
N1 Cu1 N61 C65 139.1(8) . . . . ?
N63 Cu1 N61 C65 1.6(8) . . . . ?
N3 Cu1 N61 N62 70.5(12) . . . . ?
N1 Cu1 N61 N62 -40.6(11) . . . . ?
N63 Cu1 N61 N62 -178.2(10) . . . . ?
C65 N61 N62 C62 0.02(16) . . . . ?
Cu1 N61 N62 C62 179.7(10) . . . . ?
C65 N61 N62 Cu3 172.9(10) . . . . ?
Cu1 N61 N62 Cu3 -7.3(12) . . . . ?
N31 Cu3 N62 N61 66.8(12) . . . . ?
N33 Cu3 N62 N61 -41.3(12) . . . . ?
N64 Cu3 N62 N61 -170.1(10) . . . . ?
N31 Cu3 N62 C62 -120.1(9) . . . . ?
N33 Cu3 N62 C62 131.9(8) . . . . ?
N64 Cu3 N62 C62 3.0(8) . . . . ?
N61 N62 C62 C63 -0.03(15) . . . . ?
Cu3 N62 C62 C63 -173.9(9) . . . . ?
N61 N62 C62 C76 172.8(15) . . . . ?
Cu3 N62 C62 C76 -1.1(14) . . . . ?
N62 C62 C63 C64 0.1(3) . . . . ?
C76 C62 C63 C64 -172.4(16) . . . . ?
C62 C63 C64 C65 -0.1(4) . . . . ?
N62 N61 C65 C64 -0.1(4) . . . . ?
Cu1 N61 C65 C64 -179.8(9) . . . . ?
N62 N61 C65 C66 -177.3(14) . . . . ?
Cu1 N61 C65 C66 3.0(12) . . . . ?
C63 C64 C65 N61 0.1(5) . . . . ?
C63 C64 C65 C66 177.1(15) . . . . ?
N61 C65 C66 N63 -9(2) . . . . ?
C64 C65 C66 N63 173.3(16) . . . . ?
C65 C66 N63 C68 172.9(17) . . . . ?
C65 C66 N63 Cu1 11(2) . . . . ?
N3 Cu1 N63 C66 124.6(16) . . . . ?
N1 Cu1 N63 C66 -135.9(16) . . . . ?
N61 Cu1 N63 C66 -6.7(16) . . . . ?
N3 Cu1 N63 C68 -36.7(19) . . . . ?
N1 Cu1 N63 C68 63(2) . . . . ?
N61 Cu1 N63 C68 -168.0(18) . . . . ?
C66 N63 C68 C73 140.7(17) . . . . ?
Cu1 N63 C68 C73 -59.3(18) . . . . ?
C66 N63 C68 C69 -39(2) . . . . ?
Cu1 N63 C68 C69 121.1(12) . . . . ?
C73 C68 C69 C70 -0.04(14) . . . . ?
N63 C68 C69 C70 179.6(15) . . . . ?
C68 C69 C70 C71 -0.04(15) . . . . ?
C68 C69 C70 F61 179.97(13) . . . . ?
C69 C70 C71 C72 0.1(3) . . . . ?
F61 C70 C71 C72 -179.9(2) . . . . ?
C70 C71 C72 F62 180.0(2) . . . . ?
C70 C71 C72 C73 0.0(4) . . . . ?
C69 C68 C73 C72 0.1(3) . . . . ?
N63 C68 C73 C72 -179.6(15) . . . . ?
F62 C72 C73 C68 180.0(2) . . . . ?
C71 C72 C73 C68 0.0(4) . . . . ?
N62 C62 C76 N64 -3(2) . . . . ?
C63 C62 C76 N64 170.2(14) . . . . ?
C62 C76 N64 C78 -174.3(16) . . . . ?
C62 C76 N64 Cu3 5(2) . . . . ?
N62 Cu3 N64 C76 -4.5(15) . . . . ?
N31 Cu3 N64 C76 130.9(15) . . . . ?
N33 Cu3 N64 C76 -129.1(15) . . . . ?
N62 Cu3 N64 C78 174.8(18) . . . . ?
N31 Cu3 N64 C78 -49.8(19) . . . . ?
N33 Cu3 N64 C78 50(2) . . . . ?
C76 N64 C78 C79 21(2) . . . . ?
Cu3 N64 C78 C79 -158.8(9) . . . . ?
C76 N64 C78 C83 -161.5(15) . . . . ?
Cu3 N64 C78 C83 19(2) . . . . ?
N64 C78 C79 C80 178.1(17) . . . . ?
C83 C78 C79 C80 0.01(15) . . . . ?
C78 C79 C80 F63 -179.98(17) . . . . ?
C78 C79 C80 C81 0.05(16) . . . . ?
C79 C80 C81 C82 -0.1(4) . . . . ?
F63 C80 C81 C82 179.9(3) . . . . ?
C80 C81 C82 F64 -180.0(3) . . . . ?
C80 C81 C82 C83 0.1(5) . . . . ?
F64 C82 C83 C78 -180.0(3) . . . . ?
C81 C82 C83 C78 0.0(5) . . . . ?
C79 C78 C83 C82 0.0(4) . . . . ?
N64 C78 C83 C82 -178.3(16) . . . . ?
N2 Cu2 N91 N92 55.0(12) . . . . ?
N93 Cu2 N91 N92 -176.8(10) . . . . ?
N4 Cu2 N91 N92 -55.2(11) . . . . ?
N2 Cu2 N91 C95 -127.6(9) . . . . ?
N93 Cu2 N91 C95 0.7(8) . . . . ?
N4 Cu2 N91 C95 122.2(8) . . . . ?
C95 N91 N92 C92 0.02(16) . . . . ?
Cu2 N91 N92 C92 177.3(10) . . . . ?
C95 N91 N92 Cu4 -171.9(10) . . . . ?
Cu2 N91 N92 Cu4 5.3(12) . . . . ?
N32 Cu4 N92 C92 143.3(8) . . . . ?
N94 Cu4 N92 C92 7.5(8) . . . . ?
N34 Cu4 N92 C92 -109.0(10) . . . . ?
N32 Cu4 N92 N91 -44.5(11) . . . . ?
N94 Cu4 N92 N91 179.8(10) . . . . ?
N34 Cu4 N92 N91 63.3(12) . . . . ?
N91 N92 C92 C93 0.01(16) . . . . ?
Cu4 N92 C92 C93 172.7(9) . . . . ?
N91 N92 C92 C106 -178.0(14) . . . . ?
Cu4 N92 C92 C106 -5.2(13) . . . . ?
N92 C92 C93 C94 0.0(4) . . . . ?
C106 C92 C93 C94 177.7(16) . . . . ?
C92 C93 C94 C95 0.0(4) . . . . ?
N92 N91 C95 C94 0.0(4) . . . . ?
Cu2 N91 C95 C94 -177.7(9) . . . . ?
N92 N91 C95 C96 178.6(14) . . . . ?
Cu2 N91 C95 C96 1.0(13) . . . . ?
C93 C94 C95 N91 0.0(5) . . . . ?
C93 C94 C95 C96 -178.5(16) . . . . ?
N91 C95 C96 N93 -3(2) . . . . ?
C94 C95 C96 N93 175.3(15) . . . . ?
C95 C96 N93 C98 177.9(17) . . . . ?
C95 C96 N93 Cu2 4(2) . . . . ?
N2 Cu2 N93 C96 138.2(15) . . . . ?
N91 Cu2 N93 C96 -2.4(15) . . . . ?
N4 Cu2 N93 C96 -123.0(15) . . . . ?
N2 Cu2 N93 C98 -35(2) . . . . ?
N91 Cu2 N93 C98 -175.9(18) . . . . ?
N4 Cu2 N93 C98 63.5(19) . . . . ?
C96 N93 C98 C103 153.0(16) . . . . ?
Cu2 N93 C98 C103 -33.9(19) . . . . ?
C96 N93 C98 C99 -28(2) . . . . ?
Cu2 N93 C98 C99 145.5(11) . . . . ?
N93 C98 C99 C100 -179.5(16) . . . . ?
C103 C98 C99 C100 0.00(15) . . . . ?
C98 C99 C100 F91 179.98(16) . . . . ?
C98 C99 C100 C101 -0.01(16) . . . . ?
C99 C100 C101 C102 0.1(3) . . . . ?
F91 C100 C101 C102 -179.9(3) . . . . ?
C100 C101 C102 C103 -0.1(5) . . . . ?
C100 C101 C102 F92 -180.0(2) . . . . ?
C101 C102 C103 C98 0.1(5) . . . . ?
F92 C102 C103 C98 179.9(3) . . . . ?
N93 C98 C103 C102 179.5(15) . . . . ?
C99 C98 C103 C102 0.0(3) . . . . ?
N92 C92 C106 N94 -2(2) . . . . ?
C93 C92 C106 N94 179.6(16) . . . . ?
C92 C106 N94 C108 -176.4(18) . . . . ?
C92 C106 N94 Cu4 8(3) . . . . ?
N32 Cu4 N94 C106 -138.6(15) . . . . ?
N92 Cu4 N94 C106 -8.4(15) . . . . ?
N34 Cu4 N94 C106 118.4(16) . . . . ?
N32 Cu4 N94 C108 46(2) . . . . ?
N92 Cu4 N94 C108 176.6(18) . . . . ?
N34 Cu4 N94 C108 -56.6(19) . . . . ?
C106 N94 C108 C113 -146.0(18) . . . . ?
Cu4 N94 C108 C113 28(2) . . . . ?
C106 N94 C108 C109 36(3) . . . . ?
Cu4 N94 C108 C109 -149.6(10) . . . . ?
C113 C108 C109 C110 0.02(13) . . . . ?
N94 C108 C109 C110 178.1(16) . . . . ?
C108 C109 C110 F93 -179.99(12) . . . . ?
C108 C109 C110 C111 0.01(14) . . . . ?
C109 C110 C111 C112 0.0(3) . . . . ?
F93 C110 C111 C112 180.0(2) . . . . ?
C110 C111 C112 C113 0.0(4) . . . . ?
C110 C111 C112 F94 180.0(2) . . . . ?
N94 C108 C113 C112 -178.0(17) . . . . ?
C109 C108 C113 C112 0.0(3) . . . . ?
C111 C112 C113 C108 0.0(5) . . . . ?
F94 C112 C113 C108 -180.0(2) . . . . ?
